data_4124373
loop_
_publ_author_name
'Hern\'andez S\'anchez, Ra\'ul'
'Zheng, Shao-Liang'
'Betley, Theodore A.'

_publ_section_title
;
 Ligand Field Strength Mediates Electron Delocalization in Octahedral
 [((H)L)2Fe6(L')m](n+) Clusters.
;
_journal_issue 34
_journal_name_full 'Journal of the American Chemical Society'
_journal_page_first 11126
_journal_page_last 11143
_journal_paper_doi 10.1021/jacs.5b06453
_journal_volume 137
_journal_year 2015
_chemical_formula_sum 'C64 H92 F12 Fe6 N18 O7 P2'
_chemical_formula_weight 1850.60
_chemical_name_systematic
;
 ? 
;
_space_group_IT_number 4
_symmetry_cell_setting monoclinic
_symmetry_space_group_name_Hall 'P 2yb'
_symmetry_space_group_name_H-M 'P 1 21 1'
_atom_sites_solution_hydrogens geom
_atom_sites_solution_primary direct
_atom_sites_solution_secondary difmap
_audit_creation_method SHELXL-97
_cell_angle_alpha 90.00
_cell_angle_beta 95.3841(16)
_cell_angle_gamma 90.00
_cell_formula_units_Z 2
_cell_length_a 10.1978(9)
_cell_length_b 14.1321(13)
_cell_length_c 25.820(2)
_cell_measurement_reflns_used 18557
_cell_measurement_temperature 100(1)
_cell_measurement_theta_max 50.050
_cell_measurement_theta_min 4.451
_cell_volume 3704.7(6)
_computing_cell_refinement 'SAINT 7.46A (Bruker-AXS, 2009)'
_computing_data_collection 'APEX2 v2009.3.0 (Bruker-AXS, 2009)'
_computing_data_reduction 'SAINT 7.46A (Bruker-AXS, 2009)'
_computing_molecular_graphics 'Bruker SHELXTL (Shledrick, 2008)'
_computing_publication_material 'Bruker SHELXTL (Shledrick, 2008)'
_computing_structure_refinement 'SHELXL-97 (Sheldrick, 2008)'
_computing_structure_solution 'SHELXS-97 (Sheldrick, 2008)'
_diffrn_ambient_temperature 100(1)
_diffrn_measured_fraction_theta_full 0.999
_diffrn_measured_fraction_theta_max 0.999
_diffrn_measurement_device_type
;
Bruker D8 goniometer with CCd area detector
;
_diffrn_measurement_method 'phi and omega scnas'
_diffrn_radiation_monochromator graphite
_diffrn_radiation_source 'fine-focus sealed tube'
_diffrn_radiation_type MoK\a
_diffrn_radiation_wavelength 0.71073
_diffrn_reflns_av_R_equivalents 0.0778
_diffrn_reflns_av_sigmaI/netI 0.0775
_diffrn_reflns_limit_h_max 12
_diffrn_reflns_limit_h_min -12
_diffrn_reflns_limit_k_max 16
_diffrn_reflns_limit_k_min -16
_diffrn_reflns_limit_l_max 30
_diffrn_reflns_limit_l_min -30
_diffrn_reflns_number 47523
_diffrn_reflns_theta_full 25.04
_diffrn_reflns_theta_max 25.04
_diffrn_reflns_theta_min 1.58
_exptl_absorpt_coefficient_mu 1.282
_exptl_absorpt_correction_T_max 0.9873
_exptl_absorpt_correction_T_min 0.8613
_exptl_absorpt_correction_type multi-scan
_exptl_absorpt_process_details 'SADABS (Sheldrick, 2008)'
_exptl_crystal_colour Black
_exptl_crystal_density_diffrn 1.659
_exptl_crystal_density_method 'not measured'
_exptl_crystal_description Block
_exptl_crystal_F_000 1904
_exptl_crystal_size_max 0.12
_exptl_crystal_size_mid 0.05
_exptl_crystal_size_min 0.01
_refine_diff_density_max 0.711
_refine_diff_density_min -0.482
_refine_diff_density_rms 0.101
_refine_ls_abs_structure_details 'Flack H D (1983), Acta Cryst. A39, 876-881'
_refine_ls_abs_structure_Flack 0.00(12)
_refine_ls_extinction_method none
_refine_ls_goodness_of_fit_ref 1.040
_refine_ls_hydrogen_treatment constr
_refine_ls_matrix_type full
_refine_ls_number_parameters 1010
_refine_ls_number_reflns 13036
_refine_ls_number_restraints 21
_refine_ls_restrained_S_all 1.042
_refine_ls_R_factor_all 0.0667
_refine_ls_R_factor_gt 0.0503
_refine_ls_shift/su_max 0.000
_refine_ls_shift/su_mean 0.000
_refine_ls_structure_factor_coef Fsqd
_refine_ls_weighting_details 'calc w=1/[\s^2^(Fo^2^)+(0.0603P)^2^+1.9967P] where P=(Fo^2^+2Fc^2^)/3'
_refine_ls_weighting_scheme calc
_refine_ls_wR_factor_gt 0.1157
_refine_ls_wR_factor_ref 0.1240
_reflns_number_gt 10790
_reflns_number_total 13036
_reflns_threshold_expression >2sigma(I)
_cod_data_source_file ja5b06453_si_002.cif
_cod_data_source_block zsl
_cod_original_cell_volume 3704.6(6)
_cod_original_sg_symbol_H-M P21
_cod_database_code 4124373

loop_
_space_group_symop_id
_space_group_symop_operation_xyz
1 'x, y, z'
2 '-x, y+1/2, -z'

loop_
_atom_site_label
_atom_site_type_symbol
_atom_site_fract_x
_atom_site_fract_y
_atom_site_fract_z
_atom_site_U_iso_or_equiv
_atom_site_adp_type
_atom_site_occupancy
_atom_site_symmetry_multiplicity
_atom_site_calc_flag
_atom_site_refinement_flags
_atom_site_disorder_assembly
_atom_site_disorder_group
C1 C 0.1707(6) 0.5438(4) 0.4205(2) 0.0215(14) Uani 1 1 d . . .
H1A H 0.0769 0.5555 0.4233 0.032 Uiso 1 1 calc R . .
H1B H 0.2147 0.6037 0.4140 0.032 Uiso 1 1 calc R . .
H1C H 0.2105 0.5160 0.4530 0.032 Uiso 1 1 calc R . .
C1A C 0.2752(6) 0.0378(4) 0.0855(2) 0.0240(14) Uani 1 1 d . . .
H1AA H 0.3687 0.0305 0.0804 0.036 Uiso 1 1 calc R . .
H1AB H 0.2280 0.0635 0.0538 0.036 Uiso 1 1 calc R . .
H1AC H 0.2381 -0.0240 0.0934 0.036 Uiso 1 1 calc R . .
C2 C 0.1864(6) 0.4750(4) 0.3751(2) 0.0203(14) Uani 1 1 d . . .
C2A C 0.2609(6) 0.1059(4) 0.1312(2) 0.0182(14) Uani 1 1 d . . .
C3 C 0.1429(6) 0.3788(4) 0.3931(2) 0.0190(13) Uani 1 1 d . . .
H3A H 0.2064 0.3575 0.4221 0.023 Uiso 1 1 calc R . .
H3B H 0.0563 0.3861 0.4070 0.023 Uiso 1 1 calc R . .
C3A C 0.3501(6) 0.0684(4) 0.1769(2) 0.0193(13) Uani 1 1 d . . .
H3AA H 0.3282 0.0011 0.1821 0.023 Uiso 1 1 calc R . .
H3AB H 0.4422 0.0711 0.1678 0.023 Uiso 1 1 calc R . .
C4 C 0.3319(6) 0.4755(4) 0.3657(2) 0.0230(15) Uani 1 1 d . . .
H4A H 0.3551 0.5398 0.3545 0.028 Uiso 1 1 calc R . .
H4B H 0.3843 0.4626 0.3992 0.028 Uiso 1 1 calc R . .
C4A C 0.1175(6) 0.1060(4) 0.1405(2) 0.0159(13) Uani 1 1 d . . .
H4AA H 0.0652 0.1193 0.1071 0.019 Uiso 1 1 calc R . .
H4AB H 0.0938 0.0416 0.1515 0.019 Uiso 1 1 calc R . .
C5 C 0.0997(6) 0.5127(4) 0.3293(2) 0.0160(13) Uani 1 1 d . . .
H5A H 0.0076 0.5129 0.3385 0.019 Uiso 1 1 calc R . .
H5B H 0.1248 0.5793 0.3236 0.019 Uiso 1 1 calc R . .
C5A C 0.3053(6) 0.2021(4) 0.1129(2) 0.0190(13) Uani 1 1 d . . .
H5AA H 0.3921 0.1945 0.0991 0.023 Uiso 1 1 calc R . .
H5AB H 0.2421 0.2234 0.0838 0.023 Uiso 1 1 calc R . .
C31 C 0.0707(6) 0.2222(4) 0.3743(2) 0.0173(13) Uani 1 1 d . . .
C31A C 0.4171(5) 0.0659(4) 0.2665(2) 0.0157(13) Uani 1 1 d . . .
C32 C 0.0745(6) 0.1970(4) 0.4262(2) 0.0216(14) Uani 1 1 d . . .
H32 H 0.1230 0.2343 0.4520 0.026 Uiso 1 1 calc R . .
C32A C 0.5274(6) 0.0097(4) 0.2614(3) 0.0213(14) Uani 1 1 d . . .
H32A H 0.5604 0.0032 0.2284 0.026 Uiso 1 1 calc R . .
C33 C 0.0066(6) 0.1165(5) 0.4407(2) 0.0244(14) Uani 1 1 d . . .
H33 H 0.0073 0.1001 0.4764 0.029 Uiso 1 1 calc R . .
C33A C 0.5891(6) -0.0368(4) 0.3042(3) 0.0226(14) Uani 1 1 d . . .
H33A H 0.6643 -0.0748 0.3002 0.027 Uiso 1 1 calc R . .
C34 C -0.0613(6) 0.0608(5) 0.4033(3) 0.0262(15) Uani 1 1 d . . .
H34 H -0.1058 0.0057 0.4134 0.031 Uiso 1 1 calc R . .
C34A C 0.5429(6) -0.0289(4) 0.3527(2) 0.0252(15) Uani 1 1 d . . .
H34A H 0.5855 -0.0622 0.3815 0.030 Uiso 1 1 calc R . .
C35 C -0.0652(6) 0.0843(4) 0.3516(3) 0.0228(14) Uani 1 1 d . . .
H35 H -0.1128 0.0461 0.3260 0.027 Uiso 1 1 calc R . .
C35A C 0.4352(6) 0.0274(4) 0.3594(2) 0.0225(14) Uani 1 1 d . . .
H35A H 0.4033 0.0334 0.3927 0.027 Uiso 1 1 calc R . .
C36 C 0.0019(6) 0.1655(4) 0.3366(2) 0.0171(13) Uani 1 1 d . . .
C36A C 0.3740(6) 0.0751(4) 0.3166(3) 0.0211(14) Uani 1 1 d . . .
C41 C 0.5111(6) 0.4046(4) 0.3297(2) 0.0196(14) Uani 1 1 d . . .
C41A C -0.0628(6) 0.1761(4) 0.1772(2) 0.0162(13) Uani 1 1 d . . .
C42 C 0.5982(6) 0.4763(4) 0.3485(2) 0.0208(14) Uani 1 1 d . . .
H42 H 0.5637 0.5349 0.3592 0.025 Uiso 1 1 calc R . .
C42A C -0.1484(6) 0.1035(4) 0.1588(2) 0.0197(14) Uani 1 1 d . . .
H42A H -0.1137 0.0449 0.1483 0.024 Uiso 1 1 calc R . .
C43 C 0.7314(6) 0.4635(5) 0.3518(2) 0.0229(15) Uani 1 1 d . . .
H43 H 0.7887 0.5128 0.3647 0.027 Uiso 1 1 calc R . .
C43A C -0.2834(6) 0.1167(4) 0.1558(2) 0.0207(14) Uani 1 1 d . . .
H43A H -0.3404 0.0669 0.1434 0.025 Uiso 1 1 calc R . .
C44 C 0.7831(6) 0.3781(4) 0.3361(2) 0.0217(14) Uani 1 1 d . . .
H44 H 0.8759 0.3696 0.3386 0.026 Uiso 1 1 calc R . .
C44A C -0.3366(6) 0.2021(4) 0.1706(2) 0.0202(13) Uani 1 1 d . . .
H44A H -0.4294 0.2112 0.1673 0.024 Uiso 1 1 calc R . .
C45 C 0.7023(5) 0.3061(4) 0.3172(2) 0.0165(13) Uani 1 1 d . . .
H45 H 0.7382 0.2478 0.3068 0.020 Uiso 1 1 calc R . .
C45A C -0.2539(6) 0.2734(4) 0.1900(2) 0.0188(13) Uani 1 1 d . . .
H45A H -0.2897 0.3313 0.2009 0.023 Uiso 1 1 calc R . .
C46 C 0.5665(5) 0.3201(4) 0.3133(2) 0.0173(13) Uani 1 1 d . . .
C46A C -0.1187(6) 0.2608(4) 0.1935(2) 0.0170(13) Uani 1 1 d . . .
C51 C 0.0327(6) 0.5157(4) 0.2383(2) 0.0165(13) Uani 1 1 d . . .
C51A C 0.3810(5) 0.3567(4) 0.1325(2) 0.0179(13) Uani 1 1 d . . .
C52 C -0.0785(6) 0.5702(4) 0.2442(3) 0.0224(14) Uani 1 1 d . . .
H52 H -0.1117 0.5751 0.2773 0.027 Uiso 1 1 calc R . .
C52A C 0.3820(6) 0.3810(4) 0.0805(2) 0.0217(14) Uani 1 1 d . . .
H52A H 0.3344 0.3439 0.0544 0.026 Uiso 1 1 calc R . .
C53 C -0.1412(6) 0.6178(4) 0.2014(3) 0.0242(15) Uani 1 1 d . . .
H53 H -0.2170 0.6552 0.2054 0.029 Uiso 1 1 calc R . .
C53A C 0.4531(6) 0.4600(5) 0.0664(2) 0.0254(15) Uani 1 1 d . . .
H53A H 0.4535 0.4759 0.0306 0.030 Uiso 1 1 calc R . .
C54 C -0.0936(6) 0.6107(4) 0.1531(3) 0.0262(15) Uani 1 1 d . . .
H54 H -0.1369 0.6428 0.1240 0.031 Uiso 1 1 calc R . .
C54A C 0.5231(6) 0.5157(4) 0.1036(3) 0.0243(14) Uani 1 1 d . . .
H54A H 0.5718 0.5688 0.0935 0.029 Uiso 1 1 calc R . .
C55 C 0.0186(6) 0.5560(4) 0.1471(2) 0.0211(14) Uani 1 1 d . . .
H55 H 0.0544 0.5529 0.1145 0.025 Uiso 1 1 calc R . .
C55A C 0.5213(6) 0.4930(4) 0.1559(2) 0.0205(14) Uani 1 1 d . . .
H55A H 0.5687 0.5305 0.1819 0.025 Uiso 1 1 calc R . .
C56 C 0.0768(6) 0.5061(4) 0.1901(2) 0.0195(14) Uani 1 1 d . . .
C56A C 0.4495(6) 0.4149(4) 0.1698(2) 0.0167(13) Uani 1 1 d . . .
C100 C 0.4908(6) 0.2201(4) 0.4134(3) 0.0232(14) Uani 1 1 d . . .
H100 H 0.5495 0.2069 0.3879 0.028 Uiso 1 1 calc R . .
C101 C 0.4461(8) 0.2163(7) 0.5041(3) 0.050(2) Uani 1 1 d . . .
H10A H 0.4730 0.2745 0.5228 0.074 Uiso 1 1 calc R . .
H10B H 0.4546 0.1626 0.5281 0.074 Uiso 1 1 calc R . .
H10C H 0.3542 0.2221 0.4894 0.074 Uiso 1 1 calc R . .
C102 C 0.6579(7) 0.1547(6) 0.4744(3) 0.047(2) Uani 1 1 d . . .
H10D H 0.7006 0.1456 0.4423 0.071 Uiso 1 1 calc R . .
H10E H 0.6446 0.0930 0.4905 0.071 Uiso 1 1 calc R . .
H10F H 0.7139 0.1943 0.4985 0.071 Uiso 1 1 calc R . .
C200 C 0.3442(6) 0.6255(4) 0.2284(2) 0.0221(14) Uani 1 1 d . . .
H200 H 0.2833 0.6207 0.1983 0.026 Uiso 1 1 calc R . .
C201 C 0.5080(9) 0.7146(5) 0.2814(4) 0.063(3) Uani 1 1 d . . .
H20A H 0.5167 0.6542 0.3001 0.095 Uiso 1 1 calc R . .
H20B H 0.4735 0.7626 0.3039 0.095 Uiso 1 1 calc R . .
H20C H 0.5944 0.7345 0.2718 0.095 Uiso 1 1 calc R . .
C202 C 0.4031(9) 0.7803(5) 0.1983(3) 0.051(2) Uani 1 1 d . . .
H20D H 0.4891 0.7962 0.1866 0.076 Uiso 1 1 calc R . .
H20E H 0.3676 0.8356 0.2152 0.076 Uiso 1 1 calc R . .
H20F H 0.3426 0.7617 0.1683 0.076 Uiso 1 1 calc R . .
C300 C -0.0469(6) 0.3574(4) 0.0910(2) 0.0226(14) Uani 1 1 d . . .
H300 H -0.1066 0.3656 0.1168 0.027 Uiso 1 1 calc R . .
C301 C -0.0059(8) 0.3683(6) 0.0013(3) 0.049(2) Uani 1 1 d . . .
H30A H 0.0202 0.4315 -0.0095 0.073 Uiso 1 1 calc R . .
H30B H -0.0542 0.3360 -0.0282 0.073 Uiso 1 1 calc R . .
H30C H 0.0729 0.3316 0.0131 0.073 Uiso 1 1 calc R . .
C302 C -0.2239(7) 0.4105(6) 0.0312(3) 0.0407(19) Uani 1 1 d . . .
H30D H -0.2759 0.3962 0.0603 0.061 Uiso 1 1 calc R . .
H30E H -0.2634 0.3790 -0.0003 0.061 Uiso 1 1 calc R . .
H30F H -0.2229 0.4791 0.0255 0.061 Uiso 1 1 calc R . .
C400 C 0.1268(7) -0.0518(4) 0.2676(2) 0.0252(15) Uani 1 1 d . . .
H400 H 0.2127 -0.0535 0.2853 0.030 Uiso 1 1 calc R . .
C401 C -0.0786(7) -0.1326(5) 0.2440(3) 0.0396(18) Uani 1 1 d . . .
H40A H -0.1105 -0.0684 0.2359 0.059 Uiso 1 1 calc R . .
H40B H -0.1338 -0.1622 0.2686 0.059 Uiso 1 1 calc R . .
H40C H -0.0830 -0.1701 0.2119 0.059 Uiso 1 1 calc R . .
C402 C 0.1102(7) -0.2181(5) 0.2888(3) 0.0405(18) Uani 1 1 d . . .
H40D H 0.2052 -0.2124 0.2984 0.061 Uiso 1 1 calc R . .
H40E H 0.0938 -0.2681 0.2627 0.061 Uiso 1 1 calc R . .
H40F H 0.0660 -0.2340 0.3198 0.061 Uiso 1 1 calc R . .
N3 N 0.1314(5) 0.3037(3) 0.35289(18) 0.0167(11) Uani 1 1 d . . .
N3A N 0.3429(5) 0.1183(3) 0.22632(19) 0.0162(11) Uani 1 1 d . . .
N4 N 0.3720(5) 0.4072(3) 0.32681(19) 0.0179(11) Uani 1 1 d . . .
N4A N 0.0772(5) 0.1742(3) 0.17975(19) 0.0161(11) Uani 1 1 d . . .
N5 N 0.1039(5) 0.4603(3) 0.27928(18) 0.0143(10) Uani 1 1 d . . .
N5A N 0.3166(5) 0.2770(3) 0.15294(18) 0.0185(11) Uani 1 1 d . . .
N33 N 0.0077(5) 0.1949(3) 0.28488(19) 0.0178(11) Uani 1 1 d . . .
H33B H -0.0700 0.1841 0.2639 0.021 Uiso 1 1 calc R . .
N33A N 0.2645(5) 0.1373(3) 0.31908(19) 0.0185(11) Uani 1 1 d . . .
H33C H 0.2091 0.1183 0.3438 0.022 Uiso 1 1 calc R . .
N44 N 0.4735(5) 0.2507(3) 0.29497(19) 0.0181(11) Uani 1 1 d . . .
H44B H 0.5044 0.1897 0.3021 0.022 Uiso 1 1 calc R . .
N44A N -0.0269(5) 0.3303(3) 0.21092(18) 0.0167(11) Uani 1 1 d . . .
H44C H -0.0585 0.3912 0.2039 0.020 Uiso 1 1 calc R . .
N55 N 0.1851(5) 0.4441(3) 0.18728(19) 0.0185(12) Uani 1 1 d . . .
H55B H 0.2406 0.4633 0.1627 0.022 Uiso 1 1 calc R . .
N55A N 0.4384(5) 0.3849(3) 0.22150(19) 0.0171(11) Uani 1 1 d . . .
H55C H 0.5155 0.3951 0.2430 0.021 Uiso 1 1 calc R . .
N100 N 0.5299(5) 0.2012(4) 0.4622(2) 0.0290(13) Uani 1 1 d . . .
N200 N 0.4178(5) 0.7033(3) 0.2347(2) 0.0283(13) Uani 1 1 d . . .
N300 N -0.0892(5) 0.3766(4) 0.0433(2) 0.0274(13) Uani 1 1 d . . .
N400 N 0.0591(5) -0.1285(3) 0.2674(2) 0.0240(12) Uani 1 1 d . . .
O1 O 0.3810(4) 0.2545(3) 0.39877(15) 0.0199(9) Uani 1 1 d . . .
O2 O 0.3514(4) 0.5584(3) 0.26027(17) 0.0225(10) Uani 1 1 d . . .
O3 O 0.0675(4) 0.3285(3) 0.10591(15) 0.0211(10) Uani 1 1 d . . .
O4 O 0.0909(4) 0.0240(3) 0.24698(17) 0.0226(10) Uani 1 1 d . . .
Fe1 Fe 0.30645(8) 0.27389(5) 0.32393(3) 0.01598(19) Uani 1 1 d . . .
Fe2 Fe 0.27806(8) 0.42425(5) 0.25493(3) 0.01651(19) Uani 1 1 d . . .
Fe3 Fe 0.14210(8) 0.30746(5) 0.18201(3) 0.01598(19) Uani 1 1 d . . .
Fe4 Fe 0.17056(8) 0.15658(5) 0.25125(3) 0.01552(19) Uani 1 1 d . . .
Fe5 Fe 0.07448(8) 0.32166(5) 0.27899(3) 0.01591(19) Uani 1 1 d . . .
Fe6 Fe 0.37355(8) 0.25882(5) 0.22715(3) 0.01587(19) Uani 1 1 d . . .
C80 C 0.6528(9) 0.4436(7) 0.4962(3) 0.056(2) Uani 1 1 d . . .
H80 H 0.6551 0.4616 0.4609 0.067 Uiso 1 1 calc R . .
C81 C 0.7620(10) 0.3681(7) 0.5729(3) 0.060(3) Uani 1 1 d . . .
H81A H 0.8186 0.4109 0.5949 0.089 Uiso 1 1 calc R . .
H81B H 0.7965 0.3034 0.5766 0.089 Uiso 1 1 calc R . .
H81C H 0.6724 0.3699 0.5836 0.089 Uiso 1 1 calc R . .
C82 C 0.8731(9) 0.3827(7) 0.4915(3) 0.061(3) Uani 1 1 d . . .
H82A H 0.8598 0.4129 0.4573 0.092 Uiso 1 1 calc R . .
H82B H 0.8870 0.3147 0.4872 0.092 Uiso 1 1 calc R . .
H82C H 0.9505 0.4104 0.5113 0.092 Uiso 1 1 calc R . .
N80 N 0.7600(7) 0.3975(5) 0.5189(2) 0.0484(18) Uani 1 1 d . . .
O80 O 0.5522(6) 0.4644(5) 0.5171(2) 0.0673(18) Uani 1 1 d . . .
C70 C 0.2997(9) 0.6910(5) 0.0609(3) 0.0431(19) Uani 1 1 d . . .
H70 H 0.3832 0.7137 0.0750 0.052 Uiso 1 1 calc R . .
C71 C 0.1687(10) 0.6292(7) -0.0123(4) 0.067(3) Uani 1 1 d . . .
H71A H 0.0994 0.6363 0.0112 0.100 Uiso 1 1 calc R . .
H71B H 0.1810 0.5619 -0.0197 0.100 Uiso 1 1 calc R . .
H71C H 0.1432 0.6629 -0.0449 0.100 Uiso 1 1 calc R . .
C72 C 0.4002(8) 0.6746(6) -0.0187(3) 0.052(2) Uani 1 1 d . . .
H72A H 0.3823 0.7226 -0.0458 0.078 Uiso 1 1 calc R . .
H72B H 0.4148 0.6132 -0.0348 0.078 Uiso 1 1 calc R . .
H72C H 0.4789 0.6925 0.0039 0.078 Uiso 1 1 calc R . .
N70 N 0.2897(6) 0.6680(5) 0.0117(2) 0.0386(15) Uani 1 1 d . . .
O70 O 0.2156(6) 0.6867(4) 0.0903(2) 0.0635(18) Uani 1 1 d . . .
P1 P 0.82432(18) 0.74584(12) 0.40033(7) 0.0311(4) Uani 1 1 d . . .
F1 F 0.6688(4) 0.7479(4) 0.38922(18) 0.0620(14) Uani 1 1 d . . .
F2 F 0.8406(5) 0.8402(3) 0.36808(17) 0.0546(12) Uani 1 1 d . . .
F3 F 0.9804(5) 0.7383(4) 0.4108(3) 0.0847(19) Uani 1 1 d . . .
F4 F 0.8136(6) 0.6507(3) 0.43281(19) 0.0678(15) Uani 1 1 d . . .
F5 F 0.8319(6) 0.6869(3) 0.34802(18) 0.0629(15) Uani 1 1 d . . .
F6 F 0.8190(5) 0.8059(4) 0.45176(16) 0.0555(12) Uani 1 1 d . . .
O1W O 0.1013(7) 0.8384(5) 0.1424(3) 0.087(2) Uani 1 1 d . . .
H1WA H 0.1433 0.7970 0.1258 0.131 Uiso 1 1 d R . .
H1WB H 0.0262 0.8552 0.1271 0.131 Uiso 1 1 d R . .
P2 P 0.3239(2) 0.34313(12) 0.91119(8) 0.0369(5) Uani 0.24(2) 1 d PDU A 1
F11 F 0.412(3) 0.401(3) 0.8737(14) 0.081(3) Uani 0.24(2) 1 d PDU A 1
F12 F 0.451(3) 0.340(3) 0.9549(13) 0.084(3) Uani 0.24(2) 1 d PDU A 1
F13 F 0.249(3) 0.275(2) 0.9482(10) 0.057(2) Uani 0.24(2) 1 d PDU A 1
F14 F 0.201(3) 0.346(3) 0.8709(12) 0.080(3) Uani 0.24(2) 1 d PDU A 1
P2A P 0.3239(2) 0.34313(12) 0.91119(8) 0.0369(5) Uani 0.76(2) 1 d PD A 2
F11A F 0.3488(14) 0.3950(7) 0.8579(4) 0.081(3) Uani 0.76(2) 1 d PD A 2
F12A F 0.4746(8) 0.3594(9) 0.9338(5) 0.084(3) Uani 0.76(2) 1 d PD A 2
F13A F 0.2926(11) 0.2893(6) 0.9631(3) 0.057(2) Uani 0.76(2) 1 d PD A 2
F14A F 0.1734(8) 0.3340(9) 0.8919(5) 0.080(3) Uani 0.76(2) 1 d PD A 2
F15 F 0.3634(4) 0.2452(3) 0.88562(19) 0.0505(12) Uani 1 1 d . . .
F16 F 0.2888(6) 0.4402(4) 0.9384(2) 0.0759(16) Uani 1 1 d . . .

loop_
_atom_site_aniso_label
_atom_site_aniso_U_11
_atom_site_aniso_U_22
_atom_site_aniso_U_33
_atom_site_aniso_U_23
_atom_site_aniso_U_13
_atom_site_aniso_U_12
C1 0.020(3) 0.022(3) 0.021(3) -0.012(3) -0.004(3) -0.002(2)
C1A 0.027(4) 0.016(3) 0.029(4) -0.007(3) 0.003(3) 0.003(3)
C2 0.021(4) 0.018(3) 0.022(3) -0.007(3) 0.001(3) -0.001(2)
C2A 0.024(4) 0.011(3) 0.020(3) -0.003(3) 0.001(3) 0.002(2)
C3 0.022(3) 0.019(3) 0.016(3) -0.003(3) 0.001(3) 0.002(2)
C3A 0.024(4) 0.017(3) 0.017(3) -0.005(3) 0.002(3) -0.003(2)
C4 0.030(4) 0.014(3) 0.022(4) -0.006(3) -0.010(3) 0.002(3)
C4A 0.017(3) 0.012(3) 0.019(3) -0.003(2) 0.005(3) -0.001(2)
C5 0.013(3) 0.010(3) 0.024(3) -0.004(2) -0.002(3) 0.001(2)
C5A 0.025(4) 0.019(3) 0.012(3) -0.004(3) -0.005(3) -0.001(2)
C31 0.015(3) 0.014(3) 0.023(3) 0.003(2) 0.000(3) 0.003(2)
C31A 0.015(3) 0.010(3) 0.021(3) 0.001(2) -0.002(3) -0.001(2)
C32 0.024(4) 0.023(3) 0.017(3) -0.002(3) -0.002(3) 0.006(3)
C32A 0.023(4) 0.009(3) 0.031(4) -0.001(3) 0.002(3) -0.004(2)
C33 0.026(4) 0.028(3) 0.019(3) 0.001(3) 0.001(3) 0.003(3)
C33A 0.018(3) 0.014(3) 0.035(4) -0.001(3) -0.002(3) 0.002(2)
C34 0.030(4) 0.022(3) 0.028(4) 0.003(3) 0.008(3) 0.001(3)
C34A 0.035(4) 0.013(3) 0.024(4) 0.003(3) -0.012(3) -0.001(3)
C35 0.018(3) 0.018(3) 0.033(4) -0.006(3) 0.003(3) 0.002(2)
C35A 0.027(4) 0.013(3) 0.026(4) -0.002(3) -0.005(3) 0.004(2)
C36 0.016(3) 0.015(3) 0.019(3) 0.005(3) -0.004(2) 0.008(2)
C36A 0.019(3) 0.009(3) 0.033(4) -0.003(3) -0.009(3) 0.001(2)
C41 0.026(4) 0.012(3) 0.019(3) 0.002(3) -0.008(3) -0.001(2)
C41A 0.020(3) 0.014(3) 0.014(3) -0.002(2) -0.001(2) -0.002(2)
C42 0.020(4) 0.020(3) 0.022(3) -0.002(3) -0.003(3) -0.002(3)
C42A 0.028(4) 0.011(3) 0.021(4) 0.002(3) 0.003(3) -0.004(2)
C43 0.026(4) 0.020(3) 0.022(4) -0.005(3) 0.001(3) -0.006(3)
C43A 0.019(3) 0.020(3) 0.022(4) -0.003(3) -0.001(3) -0.005(2)
C44 0.018(3) 0.021(3) 0.025(4) 0.001(3) -0.007(3) 0.001(3)
C44A 0.015(3) 0.022(3) 0.023(3) 0.001(3) -0.002(3) -0.001(2)
C45 0.018(3) 0.012(3) 0.019(3) -0.001(3) -0.002(2) 0.002(2)
C45A 0.022(3) 0.015(3) 0.018(3) -0.001(3) -0.004(3) 0.003(2)
C46 0.018(3) 0.018(3) 0.017(3) 0.005(3) 0.000(2) 0.001(2)
C46A 0.026(3) 0.013(3) 0.011(3) 0.002(3) -0.004(2) -0.002(3)
C51 0.016(3) 0.014(3) 0.018(3) 0.001(3) -0.003(3) -0.004(2)
C51A 0.014(3) 0.016(3) 0.022(3) -0.006(3) -0.004(2) 0.004(2)
C52 0.022(4) 0.015(3) 0.029(4) -0.006(3) -0.001(3) -0.001(3)
C52A 0.022(3) 0.022(3) 0.020(3) -0.003(3) 0.000(3) -0.002(3)
C53 0.020(4) 0.013(3) 0.038(4) -0.001(3) -0.008(3) -0.001(2)
C53A 0.026(4) 0.029(4) 0.023(4) 0.007(3) 0.009(3) -0.002(3)
C54 0.028(4) 0.013(3) 0.036(4) 0.002(3) -0.003(3) 0.001(3)
C54A 0.027(4) 0.017(3) 0.030(4) 0.002(3) 0.004(3) -0.002(3)
C55 0.020(3) 0.017(3) 0.025(4) 0.003(3) -0.002(3) -0.003(3)
C55A 0.024(4) 0.015(3) 0.023(3) -0.002(3) 0.004(3) -0.006(2)
C56 0.019(3) 0.008(3) 0.029(4) -0.002(3) -0.009(3) 0.000(2)
C56A 0.022(3) 0.013(3) 0.015(3) -0.001(2) 0.001(3) 0.003(2)
C100 0.024(4) 0.020(3) 0.026(4) -0.002(3) 0.001(3) -0.003(3)
C101 0.045(5) 0.076(6) 0.027(4) 0.006(4) -0.001(4) 0.013(4)
C102 0.042(5) 0.052(5) 0.046(5) 0.011(4) 0.001(4) 0.009(4)
C200 0.020(3) 0.020(3) 0.026(4) -0.007(3) -0.004(3) 0.002(2)
C201 0.078(7) 0.024(4) 0.079(7) 0.010(4) -0.044(5) -0.021(4)
C202 0.092(7) 0.028(4) 0.032(4) 0.006(3) 0.002(4) -0.020(4)
C300 0.033(4) 0.016(3) 0.019(3) 0.001(3) 0.004(3) -0.007(3)
C301 0.044(5) 0.072(6) 0.030(4) 0.011(4) 0.003(4) 0.006(4)
C302 0.042(5) 0.052(5) 0.027(4) 0.011(4) -0.004(3) 0.010(4)
C400 0.025(4) 0.022(4) 0.029(4) 0.002(3) 0.004(3) 0.002(3)
C401 0.035(4) 0.028(4) 0.054(5) 0.001(3) -0.008(4) -0.001(3)
C402 0.048(4) 0.013(3) 0.061(5) 0.010(3) 0.007(4) 0.000(3)
N3 0.016(3) 0.013(2) 0.022(3) -0.002(2) 0.003(2) 0.001(2)
N3A 0.019(3) 0.009(2) 0.020(3) 0.000(2) -0.002(2) 0.002(2)
N4 0.020(3) 0.014(3) 0.021(3) -0.004(2) 0.003(2) 0.004(2)
N4A 0.015(3) 0.014(3) 0.018(3) -0.001(2) -0.002(2) -0.002(2)
N5 0.015(3) 0.013(3) 0.014(3) -0.0035(19) -0.005(2) 0.0019(19)
N5A 0.020(3) 0.014(3) 0.021(3) -0.006(2) -0.002(2) -0.001(2)
N33 0.020(3) 0.015(2) 0.018(3) 0.000(2) 0.003(2) 0.007(2)
N33A 0.017(3) 0.015(3) 0.024(3) 0.002(2) 0.000(2) 0.005(2)
N44 0.018(3) 0.014(3) 0.022(3) 0.003(2) 0.001(2) 0.004(2)
N44A 0.029(3) 0.005(2) 0.016(3) -0.001(2) 0.002(2) -0.002(2)
N55 0.027(3) 0.012(3) 0.017(3) 0.001(2) 0.001(2) -0.002(2)
N55A 0.015(3) 0.014(3) 0.021(3) -0.002(2) -0.006(2) 0.002(2)
N100 0.027(3) 0.040(3) 0.019(3) 0.001(3) -0.005(2) 0.012(3)
N200 0.032(3) 0.013(3) 0.038(3) -0.001(2) -0.007(3) -0.006(2)
N300 0.031(3) 0.028(3) 0.022(3) 0.012(2) -0.001(3) -0.002(2)
N400 0.021(3) 0.017(3) 0.035(3) 0.004(2) 0.006(2) 0.002(2)
O1 0.020(2) 0.019(2) 0.019(2) -0.0015(19) -0.0044(17) 0.0022(18)
O2 0.024(3) 0.015(2) 0.027(2) 0.006(2) -0.0068(19) -0.0034(18)
O3 0.023(2) 0.018(2) 0.020(2) 0.0015(19) -0.0053(18) -0.0030(18)
O4 0.026(3) 0.013(2) 0.027(3) -0.0042(19) -0.0033(19) -0.0009(17)
Fe1 0.0177(5) 0.0116(4) 0.0179(4) -0.0004(3) -0.0020(4) 0.0008(3)
Fe2 0.0196(5) 0.0094(4) 0.0196(5) -0.0009(3) -0.0030(4) 0.0002(3)
Fe3 0.0182(5) 0.0117(4) 0.0171(4) -0.0007(3) -0.0031(4) 0.0001(3)
Fe4 0.0174(5) 0.0095(4) 0.0192(5) -0.0002(3) -0.0007(4) 0.0002(3)
Fe5 0.0179(5) 0.0112(4) 0.0179(4) -0.0010(3) -0.0022(3) 0.0009(3)
Fe6 0.0178(5) 0.0105(4) 0.0185(4) -0.0008(3) -0.0022(3) -0.0007(3)
C80 0.059(6) 0.079(7) 0.029(4) -0.004(4) 0.004(4) 0.018(5)
C81 0.072(6) 0.056(6) 0.048(5) -0.001(5) -0.006(5) 0.024(5)
C82 0.056(6) 0.078(7) 0.050(6) -0.002(5) 0.011(5) 0.021(5)
N80 0.056(5) 0.058(4) 0.031(4) -0.006(3) 0.003(3) 0.016(3)
O80 0.068(4) 0.088(5) 0.046(4) 0.000(3) 0.009(3) 0.024(4)
C70 0.057(5) 0.037(4) 0.036(5) -0.004(3) 0.012(4) -0.009(4)
C71 0.069(7) 0.054(6) 0.075(7) -0.018(5) -0.001(5) -0.004(5)
C72 0.068(6) 0.056(5) 0.033(4) 0.001(4) 0.011(4) -0.001(4)
N70 0.044(4) 0.040(4) 0.032(4) -0.002(3) 0.001(3) -0.008(3)
O70 0.074(4) 0.059(4) 0.061(4) -0.016(3) 0.029(4) -0.015(3)
P1 0.0327(10) 0.0239(9) 0.0368(10) -0.0034(8) 0.0033(8) 0.0026(7)
F1 0.040(3) 0.096(4) 0.047(3) 0.004(3) -0.006(2) -0.006(3)
F2 0.088(4) 0.029(2) 0.049(3) 0.004(2) 0.015(3) 0.010(2)
F3 0.052(3) 0.084(4) 0.117(5) 0.022(4) 0.002(3) 0.014(3)
F4 0.108(4) 0.035(3) 0.060(3) 0.011(3) 0.007(3) 0.003(3)
F5 0.105(4) 0.039(3) 0.051(3) -0.016(2) 0.037(3) -0.011(3)
F6 0.079(3) 0.049(3) 0.039(2) -0.017(2) 0.006(2) -0.013(3)
O1W 0.089(5) 0.072(5) 0.103(6) -0.012(4) 0.023(4) -0.002(4)
P2 0.0396(12) 0.0240(10) 0.0469(12) -0.0035(8) 0.0038(9) -0.0005(8)
F11 0.120(9) 0.032(3) 0.101(7) 0.018(5) 0.064(6) 0.019(6)
F12 0.058(4) 0.074(7) 0.118(8) -0.021(6) -0.004(5) -0.015(4)
F13 0.077(6) 0.058(4) 0.033(4) -0.001(4) -0.006(4) -0.010(3)
F14 0.070(5) 0.100(6) 0.066(7) 0.006(6) -0.021(4) 0.013(4)
P2A 0.0396(12) 0.0240(10) 0.0469(12) -0.0035(8) 0.0038(9) -0.0005(8)
F11A 0.120(9) 0.032(3) 0.101(7) 0.018(5) 0.064(6) 0.019(6)
F12A 0.058(4) 0.074(7) 0.118(8) -0.021(6) -0.004(5) -0.015(4)
F13A 0.077(6) 0.058(4) 0.033(4) -0.001(4) -0.006(4) -0.010(3)
F14A 0.070(5) 0.100(6) 0.066(7) 0.006(6) -0.021(4) 0.013(4)
F15 0.059(3) 0.022(2) 0.071(3) -0.004(2) 0.006(2) 0.0008(18)
F16 0.103(4) 0.042(3) 0.081(4) -0.014(3) 0.003(3) 0.012(3)

loop_
_atom_type_symbol
_atom_type_description
_atom_type_scat_dispersion_real
_atom_type_scat_dispersion_imag
_atom_type_scat_source
C C 0.0033 0.0016 'International Tables Vol C Tables 4.2.6.8 and 6.1.1.4'
H H 0.0000 0.0000 'International Tables Vol C Tables 4.2.6.8 and 6.1.1.4'
F F 0.0171 0.0103 'International Tables Vol C Tables 4.2.6.8 and 6.1.1.4'
Fe Fe 0.3463 0.8444 'International Tables Vol C Tables 4.2.6.8 and 6.1.1.4'
N N 0.0061 0.0033 'International Tables Vol C Tables 4.2.6.8 and 6.1.1.4'
O O 0.0106 0.0060 'International Tables Vol C Tables 4.2.6.8 and 6.1.1.4'
P P 0.1023 0.0942 'International Tables Vol C Tables 4.2.6.8 and 6.1.1.4'

loop_
_geom_angle_atom_site_label_1
_geom_angle_atom_site_label_2
_geom_angle_atom_site_label_3
_geom_angle
H1A C1 H1B 109.5
H1A C1 H1C 109.5
H1B C1 H1C 109.5
C2 C1 H1A 109.5
C2 C1 H1B 109.5
C2 C1 H1C 109.5
H1AA C1A H1AB 109.5
H1AA C1A H1AC 109.5
H1AB C1A H1AC 109.5
C2A C1A H1AA 109.5
C2A C1A H1AB 109.5
C2A C1A H1AC 109.5
C3 C2 C1 106.2(5)
C3 C2 C4 111.7(5)
C4 C2 C1 106.9(5)
C5 C2 C1 106.1(5)
C5 C2 C3 113.0(5)
C5 C2 C4 112.4(5)
C3A C2A C1A 106.5(5)
C3A C2A C5A 112.3(5)
C4A C2A C1A 106.7(5)
C4A C2A C3A 113.3(5)
C4A C2A C5A 111.8(5)
C5A C2A C1A 105.6(5)
C2 C3 H3A 108.3
C2 C3 H3B 108.3
H3A C3 H3B 107.4
N3 C3 C2 115.8(5)
N3 C3 H3A 108.3
N3 C3 H3B 108.3
C2A C3A H3AA 108.3
C2A C3A H3AB 108.3
H3AA C3A H3AB 107.4
N3A C3A C2A 115.8(5)
N3A C3A H3AA 108.3
N3A C3A H3AB 108.3
C2 C4 H4A 108.2
C2 C4 H4B 108.2
H4A C4 H4B 107.4
N4 C4 C2 116.2(5)
N4 C4 H4A 108.2
N4 C4 H4B 108.2
C2A C4A H4AA 108.2
C2A C4A H4AB 108.2
H4AA C4A H4AB 107.3
N4A C4A C2A 116.5(5)
N4A C4A H4AA 108.2
N4A C4A H4AB 108.2
C2 C5 H5A 108.2
C2 C5 H5B 108.2
H5A C5 H5B 107.4
N5 C5 C2 116.2(5)
N5 C5 H5A 108.2
N5 C5 H5B 108.2
C2A C5A H5AA 108.4
C2A C5A H5AB 108.4
H5AA C5A H5AB 107.5
N5A C5A C2A 115.4(5)
N5A C5A H5AA 108.4
N5A C5A H5AB 108.4
C32 C31 C36 119.6(5)
C32 C31 N3 127.1(6)
C36 C31 N3 113.3(5)
C32A C31A C36A 117.6(6)
C32A C31A N3A 127.0(6)
C36A C31A N3A 115.3(5)
C31 C32 H32 120.1
C31 C32 C33 119.9(6)
C33 C32 H32 120.1
C31A C32A H32A 119.9
C33A C32A C31A 120.3(6)
C33A C32A H32A 119.9
C32 C33 H33 119.9
C34 C33 C32 120.2(6)
C34 C33 H33 119.9
C32A C33A H33A 119.4
C34A C33A C32A 121.1(6)
C34A C33A H33A 119.4
C33 C34 H34 119.7
C35 C34 C33 120.6(6)
C35 C34 H34 119.7
C33A C34A H34A 119.9
C35A C34A C33A 120.1(6)
C35A C34A H34A 119.9
C34 C35 H35 120.2
C34 C35 C36 119.6(6)
C36 C35 H35 120.2
C34A C35A H35A 120.6
C34A C35A C36A 118.9(6)
C36A C35A H35A 120.6
C31 C36 C35 120.0(5)
C31 C36 N33 115.4(5)
N33 C36 C35 124.6(6)
C31A C36A N33A 114.2(5)
C35A C36A C31A 121.9(6)
C35A C36A N33A 123.9(6)
C42 C41 N4 126.7(5)
C46 C41 C42 117.3(6)
C46 C41 N4 115.9(5)
C42A C41A C46A 117.9(5)
C42A C41A N4A 126.3(5)
C46A C41A N4A 115.7(5)
C41 C42 H42 119.4
C43 C42 C41 121.2(6)
C43 C42 H42 119.4
C41A C42A H42A 119.8
C43A C42A C41A 120.3(5)
C43A C42A H42A 119.8
C42 C43 H43 120.0
C42 C43 C44 119.9(6)
C44 C43 H43 120.0
C42A C43A H43A 119.5
C42A C43A C44A 120.9(5)
C44A C43A H43A 119.5
C43 C44 H44 119.5
C45 C44 C43 121.1(6)
C45 C44 H44 119.5
C43A C44A H44A 120.3
C45A C44A C43A 119.5(6)
C45A C44A H44A 120.3
C44 C45 H45 120.6
C44 C45 C46 118.7(5)
C46 C45 H45 120.6
C44A C45A H45A 119.9
C44A C45A C46A 120.1(5)
C46A C45A H45A 119.9
C41 C46 N44 114.5(5)
C45 C46 C41 121.7(5)
C45 C46 N44 123.8(5)
C45A C46A C41A 121.2(5)
C45A C46A N44A 124.2(5)
N44A C46A C41A 114.6(5)
C52 C51 N5 125.2(5)
C56 C51 C52 119.6(6)
C56 C51 N5 115.1(5)
C52A C51A C56A 118.1(6)
C52A C51A N5A 126.7(5)
C56A C51A N5A 115.2(5)
C51 C52 H52 120.1
C51 C52 C53 119.9(6)
C53 C52 H52 120.1
C51A C52A H52A 120.0
C51A C52A C53A 120.1(6)
C53A C52A H52A 120.0
C52 C53 H53 119.8
C54 C53 C52 120.3(6)
C54 C53 H53 119.8
C52A C53A H53A 119.4
C54A C53A C52A 121.2(6)
C54A C53A H53A 119.4
C53 C54 H54 120.0
C53 C54 C55 119.9(6)
C55 C54 H54 120.0
C53A C54A H54A 120.3
C53A C54A C55A 119.3(6)
C55A C54A H54A 120.3
C54 C55 H55 120.6
C56 C55 C54 118.7(6)
C56 C55 H55 120.6
C54A C55A H55A 120.4
C54A C55A C56A 119.3(6)
C56A C55A H55A 120.4
C51 C56 C55 121.4(6)
C51 C56 N55 115.6(5)
C55 C56 N55 123.0(6)
C51A C56A N55A 113.1(5)
C55A C56A C51A 122.0(5)
C55A C56A N55A 124.9(5)
N100 C100 H100 118.1
O1 C100 H100 118.1
O1 C100 N100 123.7(6)
H10A C101 H10B 109.5
H10A C101 H10C 109.5
H10B C101 H10C 109.5
N100 C101 H10A 109.5
N100 C101 H10B 109.5
N100 C101 H10C 109.5
H10D C102 H10E 109.5
H10D C102 H10F 109.5
H10E C102 H10F 109.5
N100 C102 H10D 109.5
N100 C102 H10E 109.5
N100 C102 H10F 109.5
N200 C200 H200 118.5
O2 C200 H200 118.5
O2 C200 N200 123.1(6)
H20A C201 H20B 109.5
H20A C201 H20C 109.5
H20B C201 H20C 109.5
N200 C201 H20A 109.5
N200 C201 H20B 109.5
N200 C201 H20C 109.5
H20D C202 H20E 109.5
H20D C202 H20F 109.5
H20E C202 H20F 109.5
N200 C202 H20D 109.5
N200 C202 H20E 109.5
N200 C202 H20F 109.5
N300 C300 H300 117.5
O3 C300 H300 117.5
O3 C300 N300 125.0(6)
H30A C301 H30B 109.5
H30A C301 H30C 109.5
H30B C301 H30C 109.5
N300 C301 H30A 109.5
N300 C301 H30B 109.5
N300 C301 H30C 109.5
H30D C302 H30E 109.5
H30D C302 H30F 109.5
H30E C302 H30F 109.5
N300 C302 H30D 109.5
N300 C302 H30E 109.5
N300 C302 H30F 109.5
N400 C400 H400 116.9
O4 C400 H400 116.9
O4 C400 N400 126.3(6)
H40A C401 H40B 109.5
H40A C401 H40C 109.5
H40B C401 H40C 109.5
N400 C401 H40A 109.5
N400 C401 H40B 109.5
N400 C401 H40C 109.5
H40D C402 H40E 109.5
H40D C402 H40F 109.5
H40E C402 H40F 109.5
N400 C402 H40D 109.5
N400 C402 H40E 109.5
N400 C402 H40F 109.5
C3 N3 Fe1 112.9(4)
C3 N3 Fe5 125.9(4)
C31 N3 C3 108.2(4)
C31 N3 Fe1 113.4(3)
C31 N3 Fe5 112.3(4)
Fe5 N3 Fe1 81.93(18)
C3A N3A Fe4 121.8(4)
C3A N3A Fe6 117.6(4)
C31A N3A C3A 108.4(5)
C31A N3A Fe4 109.1(4)
C31A N3A Fe6 115.6(4)
Fe4 N3A Fe6 82.53(18)
C4 N4 Fe1 121.8(4)
C4 N4 Fe2 114.1(4)
C41 N4 C4 108.8(5)
C41 N4 Fe1 107.9(4)
C41 N4 Fe2 116.0(4)
Fe1 N4 Fe2 87.14(19)
C4A N4A Fe3 121.4(4)
C4A N4A Fe4 114.1(4)
C41A N4A C4A 108.8(4)
C41A N4A Fe3 108.2(3)
C41A N4A Fe4 115.5(4)
Fe3 N4A Fe4 87.87(19)
C5 N5 Fe2 119.7(3)
C5 N5 Fe5 118.5(4)
C51 N5 C5 108.0(4)
C51 N5 Fe2 107.8(4)
C51 N5 Fe5 117.7(3)
Fe5 N5 Fe2 83.42(18)
C5A N5A Fe3 113.3(4)
C5A N5A Fe6 125.8(4)
C51A N5A C5A 108.4(4)
C51A N5A Fe3 114.6(4)
C51A N5A Fe6 111.0(4)
Fe6 N5A Fe3 81.79(18)
C36 N33 H33B 113.3
C36 N33 Fe4 116.0(4)
C36 N33 Fe5 113.4(4)
Fe4 N33 H33B 113.3
Fe5 N33 H33B 113.3
Fe5 N33 Fe4 84.52(19)
C36A N33A H33C 112.4
C36A N33A Fe1 116.0(4)
C36A N33A Fe4 111.7(4)
Fe1 N33A H33C 112.4
Fe4 N33A H33C 112.4
Fe4 N33A Fe1 90.4(2)
C46 N44 H44B 111.8
C46 N44 Fe1 109.7(4)
C46 N44 Fe6 122.5(4)
Fe1 N44 H44B 111.8
Fe6 N44 H44B 111.8
Fe6 N44 Fe1 86.14(19)
C46A N44A H44C 112.2
C46A N44A Fe3 110.2(4)
C46A N44A Fe5 121.6(4)
Fe3 N44A H44C 112.2
Fe5 N44A H44C 112.2
Fe5 N44A Fe3 85.6(2)
C56 N55 H55B 112.5
C56 N55 Fe2 111.3(4)
C56 N55 Fe3 116.0(4)
Fe2 N55 H55B 112.5
Fe2 N55 Fe3 90.4(2)
Fe3 N55 H55B 112.5
C56A N55A H55C 112.3
C56A N55A Fe2 117.7(4)
C56A N55A Fe6 114.3(4)
Fe2 N55A H55C 112.3
Fe6 N55A H55C 112.3
Fe6 N55A Fe2 85.6(2)
C100 N100 C101 122.4(6)
C100 N100 C102 118.8(6)
C101 N100 C102 118.6(6)
C200 N200 C201 119.8(6)
C200 N200 C202 121.5(6)
C202 N200 C201 118.5(6)
C300 N300 C301 122.0(6)
C300 N300 C302 119.7(6)
C301 N300 C302 118.3(6)
C400 N400 C401 121.7(5)
C400 N400 C402 123.9(6)
C402 N400 C401 114.4(5)
C100 O1 Fe1 126.0(4)
C200 O2 Fe2 131.3(4)
C300 O3 Fe3 125.8(4)
C400 O4 Fe4 132.2(4)
N3 Fe1 Fe2 92.02(14)
N3 Fe1 Fe4 88.43(14)
N3 Fe1 Fe5 47.65(13)
N3 Fe1 Fe6 132.13(14)
N4 Fe1 N3 95.34(19)
N4 Fe1 O1 89.87(19)
N4 Fe1 Fe2 46.78(14)
N4 Fe1 Fe4 137.09(15)
N4 Fe1 Fe5 93.36(14)
N4 Fe1 Fe6 89.75(14)
N33A Fe1 N3 91.9(2)
N33A Fe1 N4 172.7(2)
N33A Fe1 O1 89.32(19)
N33A Fe1 Fe2 134.31(15)
N33A Fe1 Fe4 44.19(14)
N33A Fe1 Fe5 92.41(14)
N33A Fe1 Fe6 86.31(15)
N44 Fe1 N3 177.6(2)
N44 Fe1 N4 82.6(2)
N44 Fe1 N33A 90.2(2)
N44 Fe1 O1 94.57(18)
N44 Fe1 Fe2 85.69(14)
N44 Fe1 Fe4 92.22(15)
N44 Fe1 Fe5 131.07(15)
N44 Fe1 Fe6 46.83(14)
O1 Fe1 N3 86.65(17)
O1 Fe1 Fe2 136.36(12)
O1 Fe1 Fe4 133.03(12)
O1 Fe1 Fe5 134.29(12)
O1 Fe1 Fe6 141.05(12)
Fe2 Fe1 Fe4 90.45(3)
Fe5 Fe1 Fe2 58.85(3)
Fe5 Fe1 Fe4 58.82(3)
Fe5 Fe1 Fe6 84.60(3)
Fe6 Fe1 Fe2 58.53(3)
Fe6 Fe1 Fe4 58.21(3)
N4 Fe2 O2 84.80(18)
N4 Fe2 Fe1 46.08(14)
N4 Fe2 Fe3 135.69(14)
N4 Fe2 Fe5 91.94(14)
N4 Fe2 Fe6 89.36(14)
N5 Fe2 N4 95.74(19)
N5 Fe2 O2 94.15(18)
N5 Fe2 Fe1 92.04(14)
N5 Fe2 Fe3 87.89(13)
N5 Fe2 Fe5 47.93(14)
N5 Fe2 Fe6 131.79(14)
N55 Fe2 N4 178.0(2)
N55 Fe2 N5 82.7(2)
N55 Fe2 N55A 90.1(2)
N55 Fe2 O2 94.13(19)
N55 Fe2 Fe1 134.99(15)
N55 Fe2 Fe3 45.58(14)
N55 Fe2 Fe5 87.85(15)
N55 Fe2 Fe6 92.59(14)
N55A Fe2 N4 91.5(2)
N55A Fe2 N5 172.38(19)
N55A Fe2 O2 88.76(19)
N55A Fe2 Fe1 91.36(14)
N55A Fe2 Fe3 85.32(14)
N55A Fe2 Fe5 129.71(14)
N55A Fe2 Fe6 45.80(14)
O2 Fe2 Fe1 130.87(12)
O2 Fe2 Fe3 139.11(12)
O2 Fe2 Fe5 141.51(13)
O2 Fe2 Fe6 134.06(13)
Fe1 Fe2 Fe3 89.75(3)
Fe5 Fe2 Fe1 57.81(3)
Fe5 Fe2 Fe3 58.79(3)
Fe5 Fe2 Fe6 84.09(3)
Fe6 Fe2 Fe1 58.66(3)
Fe6 Fe2 Fe3 57.72(3)
N4A Fe3 N5A 95.1(2)
N4A Fe3 O3 90.94(18)
N4A Fe3 Fe2 136.42(14)
N4A Fe3 Fe4 46.30(14)
N4A Fe3 Fe5 89.10(14)
N4A Fe3 Fe6 92.73(14)
N5A Fe3 O3 86.36(18)
N5A Fe3 Fe2 88.72(13)
N5A Fe3 Fe4 91.87(14)
N5A Fe3 Fe5 132.26(14)
N5A Fe3 Fe6 47.87(14)
N44A Fe3 N4A 82.32(19)
N44A Fe3 N5A 177.2(2)
N44A Fe3 N55 90.6(2)
N44A Fe3 O3 94.57(18)
N44A Fe3 Fe2 92.55(14)
N44A Fe3 Fe4 85.66(14)
N44A Fe3 Fe5 47.05(14)
N44A Fe3 Fe6 131.13(14)
N55 Fe3 N4A 172.9(2)
N55 Fe3 N5A 92.1(2)
N55 Fe3 O3 89.11(18)
N55 Fe3 Fe2 44.01(14)
N55 Fe3 Fe4 133.95(14)
N55 Fe3 Fe5 86.40(14)
N55 Fe3 Fe6 92.35(14)
O3 Fe3 Fe2 132.64(12)
O3 Fe3 Fe4 136.93(12)
O3 Fe3 Fe5 141.22(12)
O3 Fe3 Fe6 134.23(12)
Fe2 Fe3 Fe4 90.26(3)
Fe5 Fe3 Fe2 58.33(3)
Fe5 Fe3 Fe4 58.29(3)
Fe6 Fe3 Fe2 58.88(3)
Fe6 Fe3 Fe4 58.55(3)
Fe6 Fe3 Fe5 84.48(3)
N3A Fe4 N4A 95.3(2)
N3A Fe4 N33 173.3(2)
N3A Fe4 O4 95.26(18)
N3A Fe4 Fe1 88.91(14)
N3A Fe4 Fe3 92.42(14)
N3A Fe4 Fe5 132.96(14)
N3A Fe4 Fe6 48.86(14)
N4A Fe4 N33 91.4(2)
N4A Fe4 O4 84.97(18)
N4A Fe4 Fe1 135.23(14)
N4A Fe4 Fe3 45.82(14)
N4A Fe4 Fe5 89.09(14)
N4A Fe4 Fe6 91.71(14)
N33 Fe4 O4 86.00(19)
N33 Fe4 Fe1 85.84(15)
N33 Fe4 Fe3 91.73(14)
N33 Fe4 Fe5 46.27(14)
N33 Fe4 Fe6 130.37(15)
N33A Fe4 N3A 83.0(2)
N33A Fe4 N4A 178.2(2)
N33A Fe4 N33 90.3(2)
N33A Fe4 O4 94.63(19)
N33A Fe4 Fe1 45.45(14)
N33A Fe4 Fe3 134.65(15)
N33A Fe4 Fe5 92.47(14)
N33A Fe4 Fe6 87.59(15)
O4 Fe4 Fe1 139.10(13)
O4 Fe4 Fe3 130.71(12)
O4 Fe4 Fe5 131.77(12)
O4 Fe4 Fe6 143.59(13)
Fe1 Fe4 Fe3 89.54(3)
Fe5 Fe4 Fe1 57.73(3)
Fe5 Fe4 Fe3 58.71(3)
Fe6 Fe4 Fe1 58.72(3)
Fe6 Fe4 Fe3 57.77(3)
Fe6 Fe4 Fe5 84.28(3)
N3 Fe5 N5 95.38(19)
N3 Fe5 Fe1 50.43(14)
N3 Fe5 Fe2 97.59(14)
N3 Fe5 Fe3 145.69(14)
N3 Fe5 Fe4 93.76(14)
N5 Fe5 Fe1 97.06(14)
N5 Fe5 Fe2 48.65(14)
N5 Fe5 Fe3 91.47(14)
N5 Fe5 Fe4 144.12(14)
N33 Fe5 N3 82.9(2)
N33 Fe5 N5 166.6(2)
N33 Fe5 N44A 88.2(2)
N33 Fe5 Fe1 92.10(15)
N33 Fe5 Fe2 144.72(14)
N33 Fe5 Fe3 97.39(15)
N33 Fe5 Fe4 49.21(14)
N44A Fe5 N3 165.1(2)
N44A Fe5 N5 90.48(19)
N44A Fe5 Fe1 142.34(15)
N44A Fe5 Fe2 96.58(14)
N44A Fe5 Fe3 47.39(14)
N44A Fe5 Fe4 89.43(14)
Fe1 Fe5 Fe2 63.34(3)
Fe1 Fe5 Fe3 95.40(4)
Fe1 Fe5 Fe4 63.44(3)
Fe2 Fe5 Fe3 62.89(3)
Fe2 Fe5 Fe4 95.76(4)
Fe4 Fe5 Fe3 63.00(3)
N3A Fe6 Fe1 92.04(14)
N3A Fe6 Fe2 144.25(15)
N3A Fe6 Fe3 96.99(14)
N3A Fe6 Fe4 48.61(14)
N5A Fe6 N3A 95.0(2)
N5A Fe6 Fe1 145.72(15)
N5A Fe6 Fe2 93.78(14)
N5A Fe6 Fe3 50.34(14)
N5A Fe6 Fe4 97.72(14)
N44 Fe6 N3A 91.1(2)
N44 Fe6 N5A 165.2(2)
N44 Fe6 Fe1 47.03(14)
N44 Fe6 Fe2 89.05(15)
N44 Fe6 Fe3 142.08(15)
N44 Fe6 Fe4 96.39(14)
N55A Fe6 N3A 167.1(2)
N55A Fe6 N5A 82.9(2)
N55A Fe6 N44 88.2(2)
N55A Fe6 Fe1 96.80(15)
N55A Fe6 Fe2 48.59(14)
N55A Fe6 Fe3 91.45(15)
N55A Fe6 Fe4 144.21(15)
Fe2 Fe6 Fe1 62.80(3)
Fe3 Fe6 Fe1 95.53(4)
Fe3 Fe6 Fe2 63.40(3)
Fe3 Fe6 Fe4 63.68(3)
Fe4 Fe6 Fe1 63.07(3)
Fe4 Fe6 Fe2 95.88(4)
N80 C80 H80 116.8
O80 C80 H80 116.8
O80 C80 N80 126.3(8)
H81A C81 H81B 109.5
H81A C81 H81C 109.5
H81B C81 H81C 109.5
N80 C81 H81A 109.5
N80 C81 H81B 109.5
N80 C81 H81C 109.5
H82A C82 H82B 109.5
H82A C82 H82C 109.5
H82B C82 H82C 109.5
N80 C82 H82A 109.5
N80 C82 H82B 109.5
N80 C82 H82C 109.5
C80 N80 C81 119.3(7)
C80 N80 C82 120.9(7)
C82 N80 C81 119.7(7)
N70 C70 H70 116.3
O70 C70 H70 116.3
O70 C70 N70 127.4(8)
H71A C71 H71B 109.5
H71A C71 H71C 109.5
H71B C71 H71C 109.5
N70 C71 H71A 109.5
N70 C71 H71B 109.5
N70 C71 H71C 109.5
H72A C72 H72B 109.5
H72A C72 H72C 109.5
H72B C72 H72C 109.5
N70 C72 H72A 109.5
N70 C72 H72B 109.5
N70 C72 H72C 109.5
C70 N70 C71 120.0(7)
C70 N70 C72 121.4(7)
C72 N70 C71 118.4(7)
F1 P1 F2 92.4(3)
F1 P1 F3 177.1(3)
F1 P1 F4 89.7(3)
F1 P1 F5 89.1(3)
F2 P1 F3 89.6(3)
F2 P1 F4 177.9(3)
F2 P1 F5 88.8(2)
F3 P1 F4 88.3(3)
F3 P1 F5 88.9(3)
F4 P1 F5 90.9(3)
F6 P1 F1 91.7(3)
F6 P1 F2 90.2(3)
F6 P1 F3 90.4(3)
F6 P1 F4 90.1(3)
F6 P1 F5 178.7(3)
H1WA O1W H1WB 114.8
F11 P2 F12 88.7(13)
F13 P2 F11 172.7(19)
F13 P2 F12 87.7(12)
F13 P2 F15 82.9(13)
F14 P2 F11 92.8(14)
F14 P2 F12 178.5(16)
F14 P2 F13 90.9(13)
F14 P2 F15 87.9(18)
F14 P2 F16 94.2(18)
F15 P2 F11 90.9(16)
F15 P2 F12 92.6(18)
F16 P2 F11 89.3(16)
F16 P2 F12 85.3(18)
F16 P2 F13 96.7(13)
F16 P2 F15 177.8(3)

loop_
_geom_bond_atom_site_label_1
_geom_bond_atom_site_label_2
_geom_bond_distance
C1 H1A 0.9800
C1 H1B 0.9800
C1 H1C 0.9800
C1 C2 1.542(8)
C1A H1AA 0.9800
C1A H1AB 0.9800
C1A H1AC 0.9800
C1A C2A 1.539(8)
C2 C3 1.516(8)
C2 C4 1.526(9)
C2 C5 1.507(8)
C2A C3A 1.517(9)
C2A C4A 1.505(8)
C2A C5A 1.521(8)
C3 H3A 0.9900
C3 H3B 0.9900
C3 N3 1.481(7)
C3A H3AA 0.9900
C3A H3AB 0.9900
C3A N3A 1.465(7)
C4 H4A 0.9900
C4 H4B 0.9900
C4 N4 1.477(8)
C4A H4AA 0.9900
C4A H4AB 0.9900
C4A N4A 1.483(7)
C5 H5A 0.9900
C5 H5B 0.9900
C5 N5 1.493(7)
C5A H5AA 0.9900
C5A H5AB 0.9900
C5A N5A 1.477(7)
C31 C32 1.384(8)
C31 C36 1.399(8)
C31 N3 1.442(7)
C31A C32A 1.393(8)
C31A C36A 1.410(9)
C31A N3A 1.432(7)
C32 H32 0.9500
C32 C33 1.401(9)
C32A H32A 0.9500
C32A C33A 1.386(9)
C33 H33 0.9500
C33 C34 1.382(9)
C33A H33A 0.9500
C33A C34A 1.384(9)
C34 H34 0.9500
C34 C35 1.373(9)
C34A H34A 0.9500
C34A C35A 1.380(9)
C35 H35 0.9500
C35 C36 1.408(8)
C35A H35A 0.9500
C35A C36A 1.391(9)
C36 N33 1.404(7)
C36A N33A 1.428(8)
C41 C42 1.404(8)
C41 C46 1.403(8)
C41 N4 1.414(8)
C41A C42A 1.401(8)
C41A C46A 1.407(8)
C41A N4A 1.424(8)
C42 H42 0.9500
C42 C43 1.365(9)
C42A H42A 0.9500
C42A C43A 1.384(9)
C43 H43 0.9500
C43 C44 1.392(9)
C43A H43A 0.9500
C43A C44A 1.391(9)
C44 H44 0.9500
C44 C45 1.370(8)
C44A H44A 0.9500
C44A C45A 1.378(8)
C45 H45 0.9500
C45 C46 1.393(8)
C45A H45A 0.9500
C45A C46A 1.385(8)
C46 N44 1.416(7)
C46A N44A 1.402(7)
C51 C52 1.391(9)
C51 C56 1.369(9)
C51 N5 1.453(7)
C51A C52A 1.388(9)
C51A C56A 1.402(8)
C51A N5A 1.429(8)
C52 H52 0.9500
C52 C53 1.396(9)
C52A H52A 0.9500
C52A C53A 1.399(8)
C53 H53 0.9500
C53 C54 1.384(9)
C53A H53A 0.9500
C53A C54A 1.387(9)
C54 H54 0.9500
C54 C55 1.400(9)
C54A H54A 0.9500
C54A C55A 1.390(9)
C55 H55 0.9500
C55 C56 1.400(9)
C55A H55A 0.9500
C55A C56A 1.390(8)
C56 N55 1.417(8)
C56A N55A 1.415(7)
C100 H100 0.9500
C100 N100 1.312(8)
C100 O1 1.247(7)
C101 H10A 0.9800
C101 H10B 0.9800
C101 H10C 0.9800
C101 N100 1.456(9)
C102 H10D 0.9800
C102 H10E 0.9800
C102 H10F 0.9800
C102 N100 1.468(9)
C200 H200 0.9500
C200 N200 1.332(8)
C200 O2 1.253(7)
C201 H20A 0.9800
C201 H20B 0.9800
C201 H20C 0.9800
C201 N200 1.456(9)
C202 H20D 0.9800
C202 H20E 0.9800
C202 H20F 0.9800
C202 N200 1.437(9)
C300 H300 0.9500
C300 N300 1.297(8)
C300 O3 1.261(8)
C301 H30A 0.9800
C301 H30B 0.9800
C301 H30C 0.9800
C301 N300 1.444(9)
C302 H30D 0.9800
C302 H30E 0.9800
C302 H30F 0.9800
C302 N300 1.461(9)
C400 H400 0.9500
C400 N400 1.284(8)
C400 O4 1.237(7)
C401 H40A 0.9800
C401 H40B 0.9800
C401 H40C 0.9800
C401 N400 1.477(8)
C402 H40D 0.9800
C402 H40E 0.9800
C402 H40F 0.9800
C402 N400 1.459(8)
N3 Fe1 2.043(5)
N3 Fe5 1.958(5)
N3A Fe4 2.002(5)
N3A Fe6 2.010(5)
N4 Fe1 1.998(5)
N4 Fe2 2.022(5)
N4A Fe3 1.995(5)
N4A Fe4 2.012(5)
N5 Fe2 2.005(5)
N5 Fe5 1.983(5)
N5A Fe3 2.041(5)
N5A Fe6 1.966(5)
N33 H33B 0.9300
N33 Fe4 2.019(5)
N33 Fe5 1.927(5)
N33A H33C 0.9300
N33A Fe1 1.978(5)
N33A Fe4 1.935(5)
N44 H44B 0.9300
N44 Fe1 1.951(5)
N44 Fe6 1.945(5)
N44A H44C 0.9300
N44A Fe3 1.968(5)
N44A Fe5 1.957(5)
N55 H55B 0.9300
N55 Fe2 1.928(5)
N55 Fe3 1.982(5)
N55A H55C 0.9300
N55A Fe2 1.998(5)
N55A Fe6 1.910(5)
O1 Fe1 2.028(4)
O2 Fe2 2.038(4)
O3 Fe3 2.061(4)
O4 Fe4 2.041(4)
Fe1 Fe2 2.7707(11)
Fe1 Fe4 2.7754(11)
Fe1 Fe5 2.6236(12)
Fe1 Fe6 2.6607(12)
Fe2 Fe3 2.7751(11)
Fe2 Fe5 2.6533(12)
Fe2 Fe6 2.6569(12)
Fe3 Fe4 2.7802(11)
Fe3 Fe5 2.6664(12)
Fe3 Fe6 2.6240(11)
Fe4 Fe5 2.6547(11)
Fe4 Fe6 2.6461(11)
C80 H80 0.9500
C80 N80 1.357(10)
C80 O80 1.239(10)
C81 H81A 0.9800
C81 H81B 0.9800
C81 H81C 0.9800
C81 N80 1.454(11)
C82 H82A 0.9800
C82 H82B 0.9800
C82 H82C 0.9800
C82 N80 1.424(10)
C70 H70 0.9500
C70 N70 1.306(9)
C70 O70 1.199(9)
C71 H71A 0.9800
C71 H71B 0.9800
C71 H71C 0.9800
C71 N70 1.436(11)
C72 H72A 0.9800
C72 H72B 0.9800
C72 H72C 0.9800
C72 N70 1.435(10)
P1 F1 1.585(5)
P1 F2 1.589(5)
P1 F3 1.593(6)
P1 F4 1.594(5)
P1 F5 1.595(5)
P1 F6 1.581(5)
O1W H1WA 0.8628
O1W H1WB 0.8618
P2 F11 1.607(15)
P2 F12 1.638(16)
P2 F13 1.600(15)
P2 F14 1.552(15)
P2 F15 1.601(4)
P2 F16 1.597(5)

loop_
_geom_hbond_atom_site_label_D
_geom_hbond_atom_site_label_H
_geom_hbond_atom_site_label_A
_geom_hbond_distance_DH
_geom_hbond_distance_HA
_geom_hbond_distance_DA
_geom_hbond_angle_DHA
_geom_hbond_site_symmetry_A
O1W H1WA O70 0.86 1.99 2.839(9) 170.2 .
O1W H1WB F14A 0.86 2.07 2.858(10) 151.7 2_556

loop_
_geom_torsion_atom_site_label_1
_geom_torsion_atom_site_label_2
_geom_torsion_atom_site_label_3
_geom_torsion_atom_site_label_4
_geom_torsion
C1 C2 C3 N3 171.6(5)
C1 C2 C4 N4 174.5(5)
C1 C2 C5 N5 176.8(5)
C1A C2A C3A N3A -174.8(5)
C1A C2A C4A N4A -174.2(5)
C1A C2A C5A N5A -172.4(5)
C2 C3 N3 C31 -171.5(5)
C2 C3 N3 Fe1 62.1(6)
C2 C3 N3 Fe5 -34.6(7)
C2 C4 N4 C41 -169.4(5)
C2 C4 N4 Fe1 -42.9(7)
C2 C4 N4 Fe2 59.4(6)
C2 C5 N5 C51 -170.4(5)
C2 C5 N5 Fe2 -46.7(6)
C2 C5 N5 Fe5 52.5(6)
C2A C3A N3A C31A 171.4(5)
C2A C3A N3A Fe4 43.7(7)
C2A C3A N3A Fe6 -55.0(6)
C2A C4A N4A C41A 170.2(5)
C2A C4A N4A Fe3 43.8(6)
C2A C4A N4A Fe4 -59.2(6)
C2A C5A N5A C51A 169.7(5)
C2A C5A N5A Fe3 -61.9(6)
C2A C5A N5A Fe6 34.9(7)
C3 C2 C4 N4 58.7(7)
C3 C2 C5 N5 -67.2(6)
C3 N3 Fe1 N4 -36.0(4)
C3 N3 Fe1 N33A 142.8(4)
C3 N3 Fe1 N44 -67(5)
C3 N3 Fe1 O1 53.6(4)
C3 N3 Fe1 Fe2 -82.7(4)
C3 N3 Fe1 Fe4 -173.1(4)
C3 N3 Fe1 Fe5 -125.7(4)
C3 N3 Fe1 Fe6 -130.5(3)
C3 N3 Fe5 N5 17.8(5)
C3 N3 Fe5 N33 -148.8(5)
C3 N3 Fe5 N44A -94.9(8)
C3 N3 Fe5 Fe1 112.5(5)
C3 N3 Fe5 Fe2 66.8(4)
C3 N3 Fe5 Fe3 118.4(4)
C3 N3 Fe5 Fe4 163.1(4)
C3A C2A C4A N4A 68.8(6)
C3A C2A C5A N5A -56.7(7)
C3A N3A Fe4 N4A -30.4(4)
C3A N3A Fe4 N33 155.6(16)
C3A N3A Fe4 N33A 149.1(4)
C3A N3A Fe4 O4 55.1(4)
C3A N3A Fe4 Fe1 -165.7(4)
C3A N3A Fe4 Fe3 -76.2(4)
C3A N3A Fe4 Fe5 -124.1(4)
C3A N3A Fe4 Fe6 -118.0(5)
C3A N3A Fe6 N5A 26.2(4)
C3A N3A Fe6 N44 -140.3(4)
C3A N3A Fe6 N55A -53.8(11)
C3A N3A Fe6 Fe1 172.6(4)
C3A N3A Fe6 Fe2 129.8(4)
C3A N3A Fe6 Fe3 76.8(4)
C3A N3A Fe6 Fe4 122.1(5)
C4 C2 C3 N3 -72.2(7)
C4 C2 C5 N5 60.3(7)
C4 N4 Fe1 N3 29.0(5)
C4 N4 Fe1 N33A -141.3(15)
C4 N4 Fe1 N44 -152.2(5)
C4 N4 Fe1 O1 -57.6(4)
C4 N4 Fe1 Fe2 116.8(5)
C4 N4 Fe1 Fe4 122.4(4)
C4 N4 Fe1 Fe5 76.8(4)
C4 N4 Fe1 Fe6 161.3(4)
C4 N4 Fe2 N5 -36.5(4)
C4 N4 Fe2 N55 0(6)
C4 N4 Fe2 N55A 145.8(4)
C4 N4 Fe2 O2 57.2(4)
C4 N4 Fe2 Fe1 -123.8(5)
C4 N4 Fe2 Fe3 -129.4(4)
C4 N4 Fe2 Fe5 -84.4(4)
C4 N4 Fe2 Fe6 -168.5(4)
C4A C2A C3A N3A -57.7(7)
C4A C2A C5A N5A 72.0(7)
C4A N4A Fe3 N5A -29.4(4)
C4A N4A Fe3 N44A 151.5(4)
C4A N4A Fe3 N55 147.4(15)
C4A N4A Fe3 O3 57.0(4)
C4A N4A Fe3 Fe2 -122.9(4)
C4A N4A Fe3 Fe4 -117.1(5)
C4A N4A Fe3 Fe5 -161.8(4)
C4A N4A Fe3 Fe6 -77.3(4)
C4A N4A Fe4 N3A 35.5(4)
C4A N4A Fe4 N33 -145.2(4)
C4A N4A Fe4 N33A 18(7)
C4A N4A Fe4 O4 -59.4(4)
C4A N4A Fe4 Fe1 129.3(3)
C4A N4A Fe4 Fe3 123.7(4)
C4A N4A Fe4 Fe5 168.5(4)
C4A N4A Fe4 Fe6 84.3(4)
C5 C2 C3 N3 55.6(7)
C5 C2 C4 N4 -69.5(7)
C5 N5 Fe2 N4 31.7(4)
C5 N5 Fe2 N55 -147.1(4)
C5 N5 Fe2 N55A -165.8(14)
C5 N5 Fe2 O2 -53.5(4)
C5 N5 Fe2 Fe1 77.8(4)
C5 N5 Fe2 Fe3 167.4(4)
C5 N5 Fe2 Fe5 119.1(4)
C5 N5 Fe2 Fe6 126.0(4)
C5 N5 Fe5 N3 -25.0(4)
C5 N5 Fe5 N33 57.1(10)
C5 N5 Fe5 N44A 141.3(4)
C5 N5 Fe5 Fe1 -75.7(4)
C5 N5 Fe5 Fe2 -120.3(4)
C5 N5 Fe5 Fe3 -171.3(4)
C5 N5 Fe5 Fe4 -129.0(3)
C5A C2A C3A N3A 70.1(7)
C5A C2A C4A N4A -59.3(7)
C5A N5A Fe3 N4A 36.5(4)
C5A N5A Fe3 N44A 56(4)
C5A N5A Fe3 N55 -143.1(4)
C5A N5A Fe3 O3 -54.2(4)
C5A N5A Fe3 Fe2 173.0(4)
C5A N5A Fe3 Fe4 82.7(4)
C5A N5A Fe3 Fe5 129.8(3)
C5A N5A Fe3 Fe6 125.6(4)
C5A N5A Fe6 N3A -17.9(5)
C5A N5A Fe6 N44 96.1(9)
C5A N5A Fe6 N55A 149.3(5)
C5A N5A Fe6 Fe1 -119.0(4)
C5A N5A Fe6 Fe2 -163.2(4)
C5A N5A Fe6 Fe3 -112.9(5)
C5A N5A Fe6 Fe4 -66.8(5)
C31 C32 C33 C34 1.6(9)
C31 C36 N33 Fe4 81.9(5)
C31 C36 N33 Fe5 -13.5(6)
C31 N3 Fe1 N4 -159.5(4)
C31 N3 Fe1 N33A 19.3(4)
C31 N3 Fe1 N44 169(5)
C31 N3 Fe1 O1 -69.9(4)
C31 N3 Fe1 Fe2 153.7(4)
C31 N3 Fe1 Fe4 63.3(4)
C31 N3 Fe1 Fe5 110.8(4)
C31 N3 Fe1 Fe6 106.0(4)
C31 N3 Fe5 N5 153.2(4)
C31 N3 Fe5 N33 -13.4(4)
C31 N3 Fe5 N44A 40.5(9)
C31 N3 Fe5 Fe1 -112.1(4)
C31 N3 Fe5 Fe2 -157.8(3)
C31 N3 Fe5 Fe3 -106.2(4)
C31 N3 Fe5 Fe4 -61.5(4)
C31A C32A C33A C34A 0.1(9)
C31A C36A N33A Fe1 -81.8(6)
C31A C36A N33A Fe4 19.7(6)
C31A N3A Fe4 N4A -157.8(4)
C31A N3A Fe4 N33 28.2(19)
C31A N3A Fe4 N33A 21.6(4)
C31A N3A Fe4 O4 -72.4(4)
C31A N3A Fe4 Fe1 66.8(3)
C31A N3A Fe4 Fe3 156.3(3)
C31A N3A Fe4 Fe5 108.5(3)
C31A N3A Fe4 Fe6 114.6(4)
C31A N3A Fe6 N5A 156.5(4)
C31A N3A Fe6 N44 -10.0(4)
C31A N3A Fe6 N55A 76.5(11)
C31A N3A Fe6 Fe1 -57.1(4)
C31A N3A Fe6 Fe2 -99.9(4)
C31A N3A Fe6 Fe3 -152.9(4)
C31A N3A Fe6 Fe4 -107.6(4)
C32 C31 C36 C35 1.2(8)
C32 C31 C36 N33 -177.8(5)
C32 C31 N3 C3 -27.0(8)
C32 C31 N3 Fe1 99.1(6)
C32 C31 N3 Fe5 -170.2(5)
C32 C33 C34 C35 -1.1(9)
C32A C31A C36A C35A -2.4(9)
C32A C31A C36A N33A 177.2(5)
C32A C31A N3A C3A 30.2(8)
C32A C31A N3A Fe4 164.9(5)
C32A C31A N3A Fe6 -104.3(6)
C32A C33A C34A C35A -1.1(9)
C33 C34 C35 C36 0.6(9)
C33A C34A C35A C36A 0.3(9)
C34 C35 C36 C31 -0.7(8)
C34 C35 C36 N33 178.2(5)
C34A C35A C36A C31A 1.4(9)
C34A C35A C36A N33A -178.1(6)
C35 C36 N33 Fe4 -97.1(6)
C35 C36 N33 Fe5 167.4(5)
C35A C36A N33A Fe1 97.7(6)
C35A C36A N33A Fe4 -160.7(5)
C36 C31 C32 C33 -1.7(9)
C36 C31 N3 C3 152.9(5)
C36 C31 N3 Fe1 -81.0(5)
C36 C31 N3 Fe5 9.7(6)
C36 N33 Fe4 N3A -27(2)
C36 N33 Fe4 N4A 159.2(4)
C36 N33 Fe4 N33A -20.3(4)
C36 N33 Fe4 O4 74.3(4)
C36 N33 Fe4 Fe1 -65.6(4)
C36 N33 Fe4 Fe3 -155.0(4)
C36 N33 Fe4 Fe5 -113.4(5)
C36 N33 Fe4 Fe6 -107.4(4)
C36 N33 Fe5 N3 14.8(4)
C36 N33 Fe5 N5 -68.7(10)
C36 N33 Fe5 N44A -153.2(4)
C36 N33 Fe5 Fe1 64.5(4)
C36 N33 Fe5 Fe2 108.0(4)
C36 N33 Fe5 Fe3 160.2(4)
C36 N33 Fe5 Fe4 116.0(4)
C36A C31A C32A C33A 1.6(9)
C36A C31A N3A C3A -151.4(5)
C36A C31A N3A Fe4 -16.7(6)
C36A C31A N3A Fe6 74.1(6)
C36A N33A Fe1 N3 -159.8(4)
C36A N33A Fe1 N4 10.5(19)
C36A N33A Fe1 N44 21.4(4)
C36A N33A Fe1 O1 -73.1(4)
C36A N33A Fe1 Fe2 105.6(4)
C36A N33A Fe1 Fe4 114.4(5)
C36A N33A Fe1 Fe5 152.6(4)
C36A N33A Fe1 Fe6 68.1(4)
C36A N33A Fe4 N3A -22.9(4)
C36A N33A Fe4 N4A -5(7)
C36A N33A Fe4 N33 157.9(4)
C36A N33A Fe4 O4 71.9(4)
C36A N33A Fe4 Fe1 -118.3(5)
C36A N33A Fe4 Fe3 -109.4(4)
C36A N33A Fe4 Fe5 -155.9(4)
C36A N33A Fe4 Fe6 -71.7(4)
C41 C42 C43 C44 0.2(10)
C41 C46 N44 Fe1 -22.9(6)
C41 C46 N44 Fe6 75.4(6)
C41 N4 Fe1 N3 155.8(4)
C41 N4 Fe1 N33A -14.4(18)
C41 N4 Fe1 N44 -25.4(4)
C41 N4 Fe1 O1 69.2(4)
C41 N4 Fe1 Fe2 -116.4(4)
C41 N4 Fe1 Fe4 -110.7(4)
C41 N4 Fe1 Fe5 -156.4(4)
C41 N4 Fe1 Fe6 -71.8(4)
C41 N4 Fe2 N5 -164.1(4)
C41 N4 Fe2 N55 -128(6)
C41 N4 Fe2 N55A 18.2(4)
C41 N4 Fe2 O2 -70.4(4)
C41 N4 Fe2 Fe1 108.6(4)
C41 N4 Fe2 Fe3 103.0(4)
C41 N4 Fe2 Fe5 148.0(4)
C41 N4 Fe2 Fe6 63.9(4)
C41A C42A C43A C44A 0.4(9)
C41A C46A N44A Fe3 22.2(6)
C41A C46A N44A Fe5 -75.3(6)
C41A N4A Fe3 N5A -156.1(4)
C41A N4A Fe3 N44A 24.9(4)
C41A N4A Fe3 N55 20.7(18)
C41A N4A Fe3 O3 -69.6(4)
C41A N4A Fe3 Fe2 110.5(4)
C41A N4A Fe3 Fe4 116.2(4)
C41A N4A Fe3 Fe5 71.6(4)
C41A N4A Fe3 Fe6 156.0(3)
C41A N4A Fe4 N3A 162.6(4)
C41A N4A Fe4 N33 -18.1(4)
C41A N4A Fe4 N33A 145(7)
C41A N4A Fe4 O4 67.8(4)
C41A N4A Fe4 Fe1 -103.6(4)
C41A N4A Fe4 Fe3 -109.2(4)
C41A N4A Fe4 Fe5 -64.3(4)
C41A N4A Fe4 Fe6 -148.6(4)
C42 C41 C46 C45 2.2(9)
C42 C41 C46 N44 179.8(5)
C42 C41 N4 C4 -24.1(8)
C42 C41 N4 Fe1 -158.2(5)
C42 C41 N4 Fe2 106.1(6)
C42 C43 C44 C45 0.2(9)
C42A C41A C46A C45A -2.0(9)
C42A C41A C46A N44A -179.3(5)
C42A C41A N4A C4A 24.5(8)
C42A C41A N4A Fe3 158.1(5)
C42A C41A N4A Fe4 -105.3(6)
C42A C43A C44A C45A -2.0(9)
C43 C44 C45 C46 0.6(9)
C43A C44A C45A C46A 1.5(9)
C44 C45 C46 C41 -1.9(9)
C44 C45 C46 N44 -179.1(5)
C44A C45A C46A C41A 0.5(9)
C44A C45A C46A N44A 177.5(5)
C45 C46 N44 Fe1 154.6(5)
C45 C46 N44 Fe6 -107.2(6)
C45A C46A N44A Fe3 -155.0(5)
C45A C46A N44A Fe5 107.5(6)
C46 C41 C42 C43 -1.4(9)
C46 C41 N4 C4 153.9(5)
C46 C41 N4 Fe1 19.8(6)
C46 C41 N4 Fe2 -75.9(6)
C46 N44 Fe1 N3 58(5)
C46 N44 Fe1 N4 26.6(4)
C46 N44 Fe1 N33A -152.0(4)
C46 N44 Fe1 O1 -62.6(4)
C46 N44 Fe1 Fe2 73.6(4)
C46 N44 Fe1 Fe4 163.9(4)
C46 N44 Fe1 Fe5 114.7(3)
C46 N44 Fe1 Fe6 123.3(4)
C46 N44 Fe6 N3A 157.2(4)
C46 N44 Fe6 N5A 42.8(10)
C46 N44 Fe6 N55A -9.9(4)
C46 N44 Fe6 Fe1 -111.0(5)
C46 N44 Fe6 Fe2 -58.5(4)
C46 N44 Fe6 Fe3 -99.9(4)
C46 N44 Fe6 Fe4 -154.3(4)
C46A C41A C42A C43A 1.6(9)
C46A C41A N4A C4A -153.5(5)
C46A C41A N4A Fe3 -19.8(6)
C46A C41A N4A Fe4 76.7(6)
C46A N44A Fe3 N4A -26.1(4)
C46A N44A Fe3 N5A -45(4)
C46A N44A Fe3 N55 153.3(4)
C46A N44A Fe3 O3 64.2(4)
C46A N44A Fe3 Fe2 -162.7(4)
C46A N44A Fe3 Fe4 -72.6(4)
C46A N44A Fe3 Fe5 -122.1(4)
C46A N44A Fe3 Fe6 -113.1(3)
C46A N44A Fe5 N3 -44.1(10)
C46A N44A Fe5 N5 -157.4(4)
C46A N44A Fe5 N33 9.2(5)
C46A N44A Fe5 Fe1 100.3(5)
C46A N44A Fe5 Fe2 154.2(4)
C46A N44A Fe5 Fe3 111.0(5)
C46A N44A Fe5 Fe4 58.5(4)
C51 C52 C53 C54 0.2(9)
C51 C56 N55 Fe2 -19.9(6)
C51 C56 N55 Fe3 81.5(6)
C51 N5 Fe2 N4 155.6(4)
C51 N5 Fe2 N55 -23.2(4)
C51 N5 Fe2 N55A -41.9(17)
C51 N5 Fe2 O2 70.4(4)
C51 N5 Fe2 Fe1 -158.4(3)
C51 N5 Fe2 Fe3 -68.7(3)
C51 N5 Fe2 Fe5 -117.0(4)
C51 N5 Fe2 Fe6 -110.1(3)
C51 N5 Fe5 N3 -157.9(4)
C51 N5 Fe5 N33 -75.8(10)
C51 N5 Fe5 N44A 8.3(4)
C51 N5 Fe5 Fe1 151.3(4)
C51 N5 Fe5 Fe2 106.7(4)
C51 N5 Fe5 Fe3 55.7(4)
C51 N5 Fe5 Fe4 98.0(4)
C51A C52A C53A C54A -0.2(9)
C51A C56A N55A Fe2 -83.1(5)
C51A C56A N55A Fe6 15.0(6)
C51A N5A Fe3 N4A 161.5(4)
C51A N5A Fe3 N44A -179(100)
C51A N5A Fe3 N55 -18.1(4)
C51A N5A Fe3 O3 70.9(4)
C51A N5A Fe3 Fe2 -62.0(4)
C51A N5A Fe3 Fe4 -152.2(4)
C51A N5A Fe3 Fe5 -105.1(4)
C51A N5A Fe3 Fe6 -109.4(4)
C51A N5A Fe6 N3A -151.8(4)
C51A N5A Fe6 N44 -37.8(10)
C51A N5A Fe6 N55A 15.4(4)
C51A N5A Fe6 Fe1 107.1(4)
C51A N5A Fe6 Fe2 62.9(4)
C51A N5A Fe6 Fe3 113.2(4)
C51A N5A Fe6 Fe4 159.3(3)
C52 C51 C56 C55 5.1(9)
C52 C51 C56 N55 -175.8(5)
C52 C51 N5 C5 -35.0(8)
C52 C51 N5 Fe2 -165.7(5)
C52 C51 N5 Fe5 102.5(6)
C52 C53 C54 C55 -0.4(9)
C52A C51A C56A C55A -2.4(8)
C52A C51A C56A N55A 178.3(5)
C52A C51A N5A C5A 26.4(8)
C52A C51A N5A Fe3 -101.2(6)
C52A C51A N5A Fe6 168.4(5)
C52A C53A C54A C55A -0.7(10)
C53 C54 C55 C56 2.8(9)
C53A C54A C55A C56A 0.1(9)
C54 C55 C56 C51 -5.2(9)
C54 C55 C56 N55 175.8(6)
C54A C55A C56A C51A 1.5(9)
C54A C55A C56A N55A -179.3(6)
C55 C56 N55 Fe2 159.2(5)
C55 C56 N55 Fe3 -99.4(6)
C55A C56A N55A Fe2 97.6(6)
C55A C56A N55A Fe6 -164.2(5)
C56 C51 C52 C53 -2.5(9)
C56 C51 N5 C5 149.6(5)
C56 C51 N5 Fe2 18.9(6)
C56 C51 N5 Fe5 -72.9(6)
C56 N55 Fe2 N4 -12(6)
C56 N55 Fe2 N5 23.9(4)
C56 N55 Fe2 N55A -158.5(4)
C56 N55 Fe2 O2 -69.7(4)
C56 N55 Fe2 Fe1 109.4(4)
C56 N55 Fe2 Fe3 118.2(5)
C56 N55 Fe2 Fe5 71.8(4)
C56 N55 Fe2 Fe6 155.7(4)
C56 N55 Fe3 N4A -16.8(18)
C56 N55 Fe3 N5A 160.0(4)
C56 N55 Fe3 N44A -20.9(4)
C56 N55 Fe3 O3 73.7(4)
C56 N55 Fe3 Fe2 -114.0(5)
C56 N55 Fe3 Fe4 -105.4(4)
C56 N55 Fe3 Fe5 -67.8(4)
C56 N55 Fe3 Fe6 -152.1(4)
C56A C51A C52A C53A 1.8(9)
C56A C51A N5A C5A -153.5(5)
C56A C51A N5A Fe3 78.9(5)
C56A C51A N5A Fe6 -11.5(6)
C56A N55A Fe2 N4 -157.2(4)
C56A N55A Fe2 N5 40.2(17)
C56A N55A Fe2 N55 21.7(4)
C56A N55A Fe2 O2 -72.5(4)
C56A N55A Fe2 Fe1 156.7(4)
C56A N55A Fe2 Fe3 67.0(4)
C56A N55A Fe2 Fe5 109.0(4)
C56A N55A Fe2 Fe6 115.1(5)
C56A N55A Fe6 N3A 64.4(11)
C56A N55A Fe6 N5A -17.0(4)
C56A N55A Fe6 N44 151.2(4)
C56A N55A Fe6 Fe1 -162.5(4)
C56A N55A Fe6 Fe2 -118.5(4)
C56A N55A Fe6 Fe3 -66.7(4)
C56A N55A Fe6 Fe4 -110.4(4)
C100 O1 Fe1 N3 169.7(5)
C100 O1 Fe1 N4 -94.9(5)
C100 O1 Fe1 N33A 77.8(5)
C100 O1 Fe1 N44 -12.3(5)
C100 O1 Fe1 Fe2 -100.9(5)
C100 O1 Fe1 Fe4 85.0(5)
C100 O1 Fe1 Fe5 170.5(4)
C100 O1 Fe1 Fe6 -5.5(6)
C200 O2 Fe2 N4 177.2(5)
C200 O2 Fe2 N5 -87.4(5)
C200 O2 Fe2 N55 -4.5(6)
C200 O2 Fe2 N55A 85.5(5)
C200 O2 Fe2 Fe1 176.3(5)
C200 O2 Fe2 Fe3 4.1(6)
C200 O2 Fe2 Fe5 -96.3(5)
C200 O2 Fe2 Fe6 93.1(5)
C300 O3 Fe3 N4A 89.4(5)
C300 O3 Fe3 N5A -175.5(5)
C300 O3 Fe3 N44A 7.1(5)
C300 O3 Fe3 N55 -83.4(5)
C300 O3 Fe3 Fe2 -90.7(5)
C300 O3 Fe3 Fe4 95.6(5)
C300 O3 Fe3 Fe5 -0.3(6)
C300 O3 Fe3 Fe6 -175.8(4)
C400 O4 Fe4 N3A 58.0(6)
C400 O4 Fe4 N4A 152.9(6)
C400 O4 Fe4 N33 -115.4(6)
C400 O4 Fe4 N33A -25.4(6)
C400 O4 Fe4 Fe1 -36.4(6)
C400 O4 Fe4 Fe3 155.8(5)
C400 O4 Fe4 Fe5 -122.8(5)
C400 O4 Fe4 Fe6 66.9(6)
N3 C31 C32 C33 178.2(5)
N3 C31 C36 C35 -178.6(5)
N3 C31 C36 N33 2.3(7)
N3 Fe1 Fe2 N4 95.4(2)
N3 Fe1 Fe2 N5 -0.57(19)
N3 Fe1 Fe2 N55 -82.2(3)
N3 Fe1 Fe2 N55A -173.8(2)
N3 Fe1 Fe2 O2 96.7(2)
N3 Fe1 Fe2 Fe3 -88.45(14)
N3 Fe1 Fe2 Fe5 -36.01(13)
N3 Fe1 Fe2 Fe6 -139.95(14)
N3 Fe1 Fe4 N3A -175.6(2)
N3 Fe1 Fe4 N4A 88.0(2)
N3 Fe1 Fe4 N33 0.24(19)
N3 Fe1 Fe4 N33A -94.3(2)
N3 Fe1 Fe4 O4 -78.8(2)
N3 Fe1 Fe4 Fe3 92.01(14)
N3 Fe1 Fe4 Fe5 39.55(14)
N3 Fe1 Fe4 Fe6 143.76(14)
N3 Fe1 Fe5 N5 91.2(2)
N3 Fe1 Fe5 N33 -79.1(2)
N3 Fe1 Fe5 N44A -168.8(3)
N3 Fe1 Fe5 Fe2 127.35(18)
N3 Fe1 Fe5 Fe3 -176.69(18)
N3 Fe1 Fe5 Fe4 -120.54(18)
N3 Fe1 Fe6 N3A -93.3(2)
N3 Fe1 Fe6 N5A 8.6(3)
N3 Fe1 Fe6 N44 177.1(3)
N3 Fe1 Fe6 N55A 96.0(2)
N3 Fe1 Fe6 Fe2 60.13(19)
N3 Fe1 Fe6 Fe3 3.88(19)
N3 Fe1 Fe6 Fe4 -52.83(19)
N3A C31A C32A C33A 179.9(5)
N3A C31A C36A C35A 179.1(5)
N3A C31A C36A N33A -1.4(7)
N3A Fe4 Fe5 N3 -93.5(2)
N3A Fe4 Fe5 N5 11.1(3)
N3A Fe4 Fe5 N33 -170.8(3)
N3A Fe4 Fe5 N44A 101.1(2)
N3A Fe4 Fe5 Fe1 -51.8(2)
N3A Fe4 Fe5 Fe2 4.5(2)
N3A Fe4 Fe5 Fe3 60.10(19)
N3A Fe4 Fe6 N5A 89.9(2)
N3A Fe4 Fe6 N44 -85.8(2)
N3A Fe4 Fe6 N55A 178.5(3)
N3A Fe4 Fe6 Fe1 -120.07(19)
N3A Fe4 Fe6 Fe2 -175.49(19)
N3A Fe4 Fe6 Fe3 128.09(19)
N4 C41 C42 C43 176.6(6)
N4 C41 C46 C45 -176.0(5)
N4 C41 C46 N44 1.5(8)
N4 Fe1 Fe2 N5 -96.0(2)
N4 Fe1 Fe2 N55 -177.6(3)
N4 Fe1 Fe2 N55A 90.8(2)
N4 Fe1 Fe2 O2 1.3(2)
N4 Fe1 Fe2 Fe3 176.12(19)
N4 Fe1 Fe2 Fe5 -131.44(19)
N4 Fe1 Fe2 Fe6 124.62(19)
N4 Fe1 Fe4 N3A 88.3(2)
N4 Fe1 Fe4 N4A -8.2(3)
N4 Fe1 Fe4 N33 -95.9(2)
N4 Fe1 Fe4 N33A 169.5(3)
N4 Fe1 Fe4 O4 -174.9(3)
N4 Fe1 Fe4 Fe3 -4.1(2)
N4 Fe1 Fe4 Fe5 -56.6(2)
N4 Fe1 Fe4 Fe6 47.6(2)
N4 Fe1 Fe5 N3 -94.2(2)
N4 Fe1 Fe5 N5 -3.0(2)
N4 Fe1 Fe5 N33 -173.2(2)
N4 Fe1 Fe5 N44A 97.0(3)
N4 Fe1 Fe5 Fe2 33.18(14)
N4 Fe1 Fe5 Fe3 89.14(14)
N4 Fe1 Fe5 Fe4 145.29(14)
N4 Fe1 Fe6 N3A 169.7(2)
N4 Fe1 Fe6 N5A -88.4(3)
N4 Fe1 Fe6 N44 80.1(2)
N4 Fe1 Fe6 N55A -1.0(2)
N4 Fe1 Fe6 Fe2 -36.85(14)
N4 Fe1 Fe6 Fe3 -93.10(14)
N4 Fe1 Fe6 Fe4 -149.82(14)
N4 Fe2 Fe3 N4A 8.1(3)
N4 Fe2 Fe3 N5A -87.9(2)
N4 Fe2 Fe3 N44A 89.7(2)
N4 Fe2 Fe3 N55 177.8(3)
N4 Fe2 Fe3 O3 -171.7(3)
N4 Fe2 Fe3 Fe4 4.0(2)
N4 Fe2 Fe3 Fe5 55.7(2)
N4 Fe2 Fe3 Fe6 -48.2(2)
N4 Fe2 Fe5 N3 5.48(19)
N4 Fe2 Fe5 N5 96.0(2)
N4 Fe2 Fe5 N33 -83.0(3)
N4 Fe2 Fe5 N44A -179.2(2)
N4 Fe2 Fe5 Fe1 -32.71(13)
N4 Fe2 Fe5 Fe3 -144.75(14)
N4 Fe2 Fe5 Fe4 -89.10(14)
N4 Fe2 Fe6 N3A 86.2(3)
N4 Fe2 Fe6 N5A -169.9(2)
N4 Fe2 Fe6 N44 -4.4(2)
N4 Fe2 Fe6 N55A -92.8(2)
N4 Fe2 Fe6 Fe1 36.36(14)
N4 Fe2 Fe6 Fe3 148.59(14)
N4 Fe2 Fe6 Fe4 91.97(14)
N4A C41A C42A C43A -176.3(6)
N4A C41A C46A C45A 176.1(5)
N4A C41A C46A N44A -1.2(7)
N4A Fe3 Fe4 N3A 95.0(2)
N4A Fe3 Fe4 N33 -90.2(2)
N4A Fe3 Fe4 N33A 177.6(3)
N4A Fe3 Fe4 O4 -4.0(2)
N4A Fe3 Fe4 Fe1 -176.1(2)
N4A Fe3 Fe4 Fe5 -124.4(2)
N4A Fe3 Fe4 Fe6 131.4(2)
N4A Fe3 Fe5 N3 88.6(3)
N4A Fe3 Fe5 N5 -169.64(19)
N4A Fe3 Fe5 N33 0.3(2)
N4A Fe3 Fe5 N44A -80.3(2)
N4A Fe3 Fe5 Fe1 93.13(14)
N4A Fe3 Fe5 Fe2 149.43(14)
N4A Fe3 Fe5 Fe4 36.64(14)
N4A Fe3 Fe6 N3A 3.6(2)
N4A Fe3 Fe6 N5A 94.4(2)
N4A Fe3 Fe6 N44 -97.2(3)
N4A Fe3 Fe6 N55A 173.9(2)
N4A Fe3 Fe6 Fe1 -89.11(14)
N4A Fe3 Fe6 Fe2 -144.92(15)
N4A Fe3 Fe6 Fe4 -32.87(14)
N4A Fe4 Fe5 N3 170.1(2)
N4A Fe4 Fe5 N5 -85.3(3)
N4A Fe4 Fe5 N33 92.8(2)
N4A Fe4 Fe5 N44A 4.7(2)
N4A Fe4 Fe5 Fe1 -148.18(14)
N4A Fe4 Fe5 Fe2 -91.86(14)
N4A Fe4 Fe5 Fe3 -36.30(14)
N4A Fe4 Fe6 N3A -95.6(2)
N4A Fe4 Fe6 N5A -5.7(2)
N4A Fe4 Fe6 N44 178.7(2)
N4A Fe4 Fe6 N55A 82.9(3)
N4A Fe4 Fe6 Fe1 144.38(14)
N4A Fe4 Fe6 Fe2 88.96(14)
N4A Fe4 Fe6 Fe3 32.54(14)
N5 C51 C52 C53 -177.7(5)
N5 C51 C56 C55 -179.3(5)
N5 C51 C56 N55 -0.2(8)
N5 Fe2 Fe3 N4A -87.9(3)
N5 Fe2 Fe3 N5A 176.1(2)
N5 Fe2 Fe3 N44A -6.4(2)
N5 Fe2 Fe3 N55 81.8(2)
N5 Fe2 Fe3 O3 92.2(2)
N5 Fe2 Fe3 Fe4 -92.05(14)
N5 Fe2 Fe3 Fe5 -40.39(14)
N5 Fe2 Fe3 Fe6 -144.30(14)
N5 Fe2 Fe5 N3 -90.5(2)
N5 Fe2 Fe5 N33 -179.0(3)
N5 Fe2 Fe5 N44A 84.8(2)
N5 Fe2 Fe5 Fe1 -128.69(18)
N5 Fe2 Fe5 Fe3 119.27(18)
N5 Fe2 Fe5 Fe4 174.92(18)
N5 Fe2 Fe6 N3A -11.0(3)
N5 Fe2 Fe6 N5A 93.0(2)
N5 Fe2 Fe6 N44 -101.5(2)
N5 Fe2 Fe6 N55A 170.1(3)
N5 Fe2 Fe6 Fe1 -60.77(18)
N5 Fe2 Fe6 Fe3 51.46(18)
N5 Fe2 Fe6 Fe4 -5.17(18)
N5A C51A C52A C53A -178.1(6)
N5A C51A C56A C55A 177.4(5)
N5A C51A C56A N55A -1.8(7)
N5A Fe3 Fe4 N3A -0.17(19)
N5A Fe3 Fe4 N4A -95.2(2)
N5A Fe3 Fe4 N33 174.6(2)
N5A Fe3 Fe4 N33A 82.4(2)
N5A Fe3 Fe4 O4 -99.2(2)
N5A Fe3 Fe4 Fe1 88.72(13)
N5A Fe3 Fe4 Fe5 140.41(14)
N5A Fe3 Fe4 Fe6 36.22(13)
N5A Fe3 Fe5 N3 -7.4(3)
N5A Fe3 Fe5 N5 94.3(2)
N5A Fe3 Fe5 N33 -95.7(2)
N5A Fe3 Fe5 N44A -176.4(3)
N5A Fe3 Fe5 Fe1 -2.9(2)
N5A Fe3 Fe5 Fe2 53.41(19)
N5A Fe3 Fe5 Fe4 -59.38(19)
N5A Fe3 Fe6 N3A -90.7(2)
N5A Fe3 Fe6 N44 168.4(3)
N5A Fe3 Fe6 N55A 79.6(2)
N5A Fe3 Fe6 Fe1 176.53(18)
N5A Fe3 Fe6 Fe2 120.72(18)
N5A Fe3 Fe6 Fe4 -127.22(18)
N33 Fe4 Fe5 N3 77.3(2)
N33 Fe4 Fe5 N5 -178.1(3)
N33 Fe4 Fe5 N44A -88.1(2)
N33 Fe4 Fe5 Fe1 119.0(2)
N33 Fe4 Fe5 Fe2 175.4(2)
N33 Fe4 Fe5 Fe3 -129.1(2)
N33 Fe4 Fe6 N3A 171.2(3)
N33 Fe4 Fe6 N5A -98.9(2)
N33 Fe4 Fe6 N44 85.4(2)
N33 Fe4 Fe6 N55A -10.4(3)
N33 Fe4 Fe6 Fe1 51.11(19)
N33 Fe4 Fe6 Fe2 -4.30(19)
N33 Fe4 Fe6 Fe3 -60.72(19)
N33A Fe1 Fe2 N4 -170.0(3)
N33A Fe1 Fe2 N5 94.0(2)
N33A Fe1 Fe2 N55 12.4(3)
N33A Fe1 Fe2 N55A -79.2(2)
N33A Fe1 Fe2 O2 -168.7(3)
N33A Fe1 Fe2 Fe3 6.2(2)
N33A Fe1 Fe2 Fe5 58.6(2)
N33A Fe1 Fe2 Fe6 -45.3(2)
N33A Fe1 Fe4 N3A -81.2(2)
N33A Fe1 Fe4 N4A -177.7(3)
N33A Fe1 Fe4 N33 94.6(2)
N33A Fe1 Fe4 O4 15.5(3)
N33A Fe1 Fe4 Fe3 -173.7(2)
N33A Fe1 Fe4 Fe5 133.9(2)
N33A Fe1 Fe4 Fe6 -121.9(2)
N33A Fe1 Fe5 N3 90.3(2)
N33A Fe1 Fe5 N5 -178.5(2)
N33A Fe1 Fe5 N33 11.3(2)
N33A Fe1 Fe5 N44A -78.5(3)
N33A Fe1 Fe5 Fe2 -142.32(15)
N33A Fe1 Fe5 Fe3 -86.35(15)
N33A Fe1 Fe5 Fe4 -30.20(15)
N33A Fe1 Fe6 N3A -4.15(19)
N33A Fe1 Fe6 N5A 97.8(3)
N33A Fe1 Fe6 N44 -93.7(2)
N33A Fe1 Fe6 N55A -174.8(2)
N33A Fe1 Fe6 Fe2 149.33(14)
N33A Fe1 Fe6 Fe3 93.07(14)
N33A Fe1 Fe6 Fe4 36.36(14)
N33A Fe4 Fe5 N3 -10.8(2)
N33A Fe4 Fe5 N5 93.8(3)
N33A Fe4 Fe5 N33 -88.1(2)
N33A Fe4 Fe5 N44A -176.2(2)
N33A Fe4 Fe5 Fe1 30.95(15)
N33A Fe4 Fe5 Fe2 87.27(15)
N33A Fe4 Fe5 Fe3 142.84(15)
N33A Fe4 Fe6 N3A 82.8(2)
N33A Fe4 Fe6 N5A 172.7(2)
N33A Fe4 Fe6 N44 -3.0(2)
N33A Fe4 Fe6 N55A -98.7(3)
N33A Fe4 Fe6 Fe1 -37.26(14)
N33A Fe4 Fe6 Fe2 -92.67(14)
N33A Fe4 Fe6 Fe3 -149.09(14)
N44 Fe1 Fe2 N4 -83.9(2)
N44 Fe1 Fe2 N5 -179.9(2)
N44 Fe1 Fe2 N55 98.4(3)
N44 Fe1 Fe2 N55A 6.9(2)
N44 Fe1 Fe2 O2 -82.7(2)
N44 Fe1 Fe2 Fe3 92.19(15)
N44 Fe1 Fe2 Fe5 144.63(15)
N44 Fe1 Fe2 Fe6 40.69(15)
N44 Fe1 Fe4 N3A 6.7(2)
N44 Fe1 Fe4 N4A -89.7(2)
N44 Fe1 Fe4 N33 -177.5(2)
N44 Fe1 Fe4 N33A 88.0(3)
N44 Fe1 Fe4 O4 103.5(2)
N44 Fe1 Fe4 Fe3 -85.70(15)
N44 Fe1 Fe4 Fe5 -138.16(15)
N44 Fe1 Fe4 Fe6 -33.95(14)
N44 Fe1 Fe5 N3 -177.3(3)
N44 Fe1 Fe5 N5 -86.2(2)
N44 Fe1 Fe5 N33 103.6(2)
N44 Fe1 Fe5 N44A 13.9(3)
N44 Fe1 Fe5 Fe2 -50.0(2)
N44 Fe1 Fe5 Fe3 6.0(2)
N44 Fe1 Fe5 Fe4 62.1(2)
N44 Fe1 Fe6 N3A 89.6(2)
N44 Fe1 Fe6 N5A -168.5(3)
N44 Fe1 Fe6 N55A -81.1(2)
N44 Fe1 Fe6 Fe2 -117.0(2)
N44 Fe1 Fe6 Fe3 -173.2(2)
N44 Fe1 Fe6 Fe4 130.1(2)
N44A Fe3 Fe4 N3A 178.6(2)
N44A Fe3 Fe4 N4A 83.5(2)
N44A Fe3 Fe4 N33 -6.7(2)
N44A Fe3 Fe4 N33A -98.9(2)
N44A Fe3 Fe4 O4 79.5(2)
N44A Fe3 Fe4 Fe1 -92.54(14)
N44A Fe3 Fe4 Fe5 -40.86(14)
N44A Fe3 Fe4 Fe6 -145.05(14)
N44A Fe3 Fe5 N3 168.9(3)
N44A Fe3 Fe5 N5 -89.3(2)
N44A Fe3 Fe5 N33 80.6(2)
N44A Fe3 Fe5 Fe1 173.46(18)
N44A Fe3 Fe5 Fe2 -130.23(18)
N44A Fe3 Fe5 Fe4 116.98(18)
N44A Fe3 Fe6 N3A 85.8(2)
N44A Fe3 Fe6 N5A 176.5(3)
N44A Fe3 Fe6 N44 -15.0(3)
N44A Fe3 Fe6 N55A -103.9(2)
N44A Fe3 Fe6 Fe1 -6.92(19)
N44A Fe3 Fe6 Fe2 -62.73(18)
N44A Fe3 Fe6 Fe4 49.32(18)
N55 Fe2 Fe3 N4A -169.7(3)
N55 Fe2 Fe3 N5A 94.3(3)
N55 Fe2 Fe3 N44A -88.2(2)
N55 Fe2 Fe3 O3 10.4(3)
N55 Fe2 Fe3 Fe4 -173.8(2)
N55 Fe2 Fe3 Fe5 -122.2(2)
N55 Fe2 Fe3 Fe6 133.9(2)
N55 Fe2 Fe5 N3 -172.5(2)
N55 Fe2 Fe5 N5 -82.0(2)
N55 Fe2 Fe5 N33 99.0(3)
N55 Fe2 Fe5 N44A 2.8(2)
N55 Fe2 Fe5 Fe1 149.28(15)
N55 Fe2 Fe5 Fe3 37.23(14)
N55 Fe2 Fe5 Fe4 92.88(15)
N55 Fe2 Fe6 N3A -93.4(3)
N55 Fe2 Fe6 N5A 10.6(2)
N55 Fe2 Fe6 N44 176.1(2)
N55 Fe2 Fe6 N55A 87.7(2)
N55 Fe2 Fe6 Fe1 -143.23(15)
N55 Fe2 Fe6 Fe3 -30.99(15)
N55 Fe2 Fe6 Fe4 -87.62(15)
N55 Fe3 Fe4 N3A -94.9(3)
N55 Fe3 Fe4 N4A 170.1(3)
N55 Fe3 Fe4 N33 79.9(3)
N55 Fe3 Fe4 N33A -12.3(3)
N55 Fe3 Fe4 O4 166.1(3)
N55 Fe3 Fe4 Fe1 -6.0(2)
N55 Fe3 Fe4 Fe5 45.7(2)
N55 Fe3 Fe4 Fe6 -58.5(2)
N55 Fe3 Fe5 N3 -97.0(3)
N55 Fe3 Fe5 N5 4.81(19)
N55 Fe3 Fe5 N33 174.8(2)
N55 Fe3 Fe5 N44A 94.1(2)
N55 Fe3 Fe5 Fe1 -92.42(14)
N55 Fe3 Fe5 Fe2 -36.11(14)
N55 Fe3 Fe5 Fe4 -148.90(14)
N55 Fe3 Fe6 N3A 178.6(2)
N55 Fe3 Fe6 N5A -90.7(2)
N55 Fe3 Fe6 N44 77.8(3)
N55 Fe3 Fe6 N55A -11.1(2)
N55 Fe3 Fe6 Fe1 85.86(15)
N55 Fe3 Fe6 Fe2 30.06(14)
N55 Fe3 Fe6 Fe4 142.11(15)
N55A Fe2 Fe3 N4A 95.5(2)
N55A Fe2 Fe3 N5A -0.48(19)
N55A Fe2 Fe3 N44A 177.1(2)
N55A Fe2 Fe3 N55 -94.8(3)
N55A Fe2 Fe3 O3 -84.3(2)
N55A Fe2 Fe3 Fe4 91.39(14)
N55A Fe2 Fe3 Fe5 143.05(14)
N55A Fe2 Fe3 Fe6 39.14(14)
N55A Fe2 Fe5 N3 99.1(2)
N55A Fe2 Fe5 N5 -170.4(3)
N55A Fe2 Fe5 N33 10.6(3)
N55A Fe2 Fe5 N44A -85.6(2)
N55A Fe2 Fe5 Fe1 60.90(19)
N55A Fe2 Fe5 Fe3 -51.15(19)
N55A Fe2 Fe5 Fe4 4.50(19)
N55A Fe2 Fe6 N3A 178.9(3)
N55A Fe2 Fe6 N5A -77.1(2)
N55A Fe2 Fe6 N44 88.4(2)
N55A Fe2 Fe6 Fe1 129.1(2)
N55A Fe2 Fe6 Fe3 -118.7(2)
N55A Fe2 Fe6 Fe4 -175.3(2)
N100 C100 O1 Fe1 -173.6(5)
N200 C200 O2 Fe2 -167.5(4)
N300 C300 O3 Fe3 174.8(5)
N400 C400 O4 Fe4 170.1(5)
O1 C100 N100 C101 1.8(11)
O1 C100 N100 C102 175.8(6)
O1 Fe1 Fe2 N4 8.2(2)
O1 Fe1 Fe2 N5 -87.8(2)
O1 Fe1 Fe2 N55 -169.5(3)
O1 Fe1 Fe2 N55A 99.0(2)
O1 Fe1 Fe2 O2 9.4(2)
O1 Fe1 Fe2 Fe3 -175.71(17)
O1 Fe1 Fe2 Fe5 -123.27(17)
O1 Fe1 Fe2 Fe6 132.79(17)
O1 Fe1 Fe4 N3A -91.6(2)
O1 Fe1 Fe4 N4A 171.9(3)
O1 Fe1 Fe4 N33 84.2(2)
O1 Fe1 Fe4 N33A -10.4(3)
O1 Fe1 Fe4 O4 5.2(3)
O1 Fe1 Fe4 Fe3 175.95(16)
O1 Fe1 Fe4 Fe5 123.48(16)
O1 Fe1 Fe4 Fe6 -132.30(16)
O1 Fe1 Fe5 N3 -1.1(2)
O1 Fe1 Fe5 N5 90.1(2)
O1 Fe1 Fe5 N33 -80.1(2)
O1 Fe1 Fe5 N44A -169.9(3)
O1 Fe1 Fe5 Fe2 126.28(17)
O1 Fe1 Fe5 Fe3 -177.75(17)
O1 Fe1 Fe5 Fe4 -121.61(17)
O1 Fe1 Fe6 N3A 80.2(2)
O1 Fe1 Fe6 N5A -177.9(3)
O1 Fe1 Fe6 N44 -9.4(3)
O1 Fe1 Fe6 N55A -90.5(2)
O1 Fe1 Fe6 Fe2 -126.3(2)
O1 Fe1 Fe6 Fe3 177.40(19)
O1 Fe1 Fe6 Fe4 120.7(2)
O2 C200 N200 C201 -2.6(10)
O2 C200 N200 C202 -177.5(6)
O2 Fe2 Fe3 N4A 178.2(3)
O2 Fe2 Fe3 N5A 82.2(2)
O2 Fe2 Fe3 N44A -100.3(2)
O2 Fe2 Fe3 N55 -12.1(3)
O2 Fe2 Fe3 O3 -1.7(3)
O2 Fe2 Fe3 Fe4 174.05(19)
O2 Fe2 Fe3 Fe5 -134.29(19)
O2 Fe2 Fe3 Fe6 121.80(19)
O2 Fe2 Fe5 N3 -78.6(2)
O2 Fe2 Fe5 N5 11.9(3)
O2 Fe2 Fe5 N33 -167.1(3)
O2 Fe2 Fe5 N44A 96.7(2)
O2 Fe2 Fe5 Fe1 -116.8(2)
O2 Fe2 Fe5 Fe3 131.2(2)
O2 Fe2 Fe5 Fe4 -173.19(19)
O2 Fe2 Fe6 N3A 168.3(3)
O2 Fe2 Fe6 N5A -87.7(2)
O2 Fe2 Fe6 N44 77.8(2)
O2 Fe2 Fe6 N55A -10.6(3)
O2 Fe2 Fe6 Fe1 118.49(17)
O2 Fe2 Fe6 Fe3 -129.28(17)
O2 Fe2 Fe6 Fe4 174.09(17)
O3 C300 N300 C301 -1.2(10)
O3 C300 N300 C302 -179.4(6)
O3 Fe3 Fe4 N3A 86.5(2)
O3 Fe3 Fe4 N4A -8.5(3)
O3 Fe3 Fe4 N33 -98.8(2)
O3 Fe3 Fe4 N33A 169.1(3)
O3 Fe3 Fe4 O4 -12.6(2)
O3 Fe3 Fe4 Fe1 175.39(18)
O3 Fe3 Fe4 Fe5 -132.92(18)
O3 Fe3 Fe4 Fe6 122.89(18)
O3 Fe3 Fe5 N3 179.0(3)
O3 Fe3 Fe5 N5 -79.3(2)
O3 Fe3 Fe5 N33 90.7(2)
O3 Fe3 Fe5 N44A 10.0(3)
O3 Fe3 Fe5 Fe1 -176.49(19)
O3 Fe3 Fe5 Fe2 -120.18(19)
O3 Fe3 Fe5 Fe4 127.02(19)
O3 Fe3 Fe6 N3A -90.4(2)
O3 Fe3 Fe6 N5A 0.4(2)
O3 Fe3 Fe6 N44 168.8(3)
O3 Fe3 Fe6 N55A 79.9(2)
O3 Fe3 Fe6 Fe1 176.90(16)
O3 Fe3 Fe6 Fe2 121.09(17)
O3 Fe3 Fe6 Fe4 -126.85(17)
O4 C400 N400 C401 -4.0(11)
O4 C400 N400 C402 174.9(6)
O4 Fe4 Fe5 N3 87.7(2)
O4 Fe4 Fe5 N5 -167.8(3)
O4 Fe4 Fe5 N33 10.4(3)
O4 Fe4 Fe5 N44A -77.7(2)
O4 Fe4 Fe5 Fe1 129.39(17)
O4 Fe4 Fe5 Fe2 -174.29(16)
O4 Fe4 Fe5 Fe3 -118.72(17)
O4 Fe4 Fe6 N3A -11.7(3)
O4 Fe4 Fe6 N5A 78.2(3)
O4 Fe4 Fe6 N44 -97.5(3)
O4 Fe4 Fe6 N55A 166.7(3)
O4 Fe4 Fe6 Fe1 -131.8(2)
O4 Fe4 Fe6 Fe2 172.8(2)
O4 Fe4 Fe6 Fe3 116.4(2)
Fe1 N3 Fe5 N5 -94.72(18)
Fe1 N3 Fe5 N33 98.64(18)
Fe1 N3 Fe5 N44A 152.5(7)
Fe1 N3 Fe5 Fe2 -45.79(13)
Fe1 N3 Fe5 Fe3 5.9(3)
Fe1 N3 Fe5 Fe4 50.54(13)
Fe1 N4 Fe2 N5 87.30(19)
Fe1 N4 Fe2 N55 123(6)
Fe1 N4 Fe2 N55A -90.42(19)
Fe1 N4 Fe2 O2 -179.04(18)
Fe1 N4 Fe2 Fe3 -5.6(3)
Fe1 N4 Fe2 Fe5 39.40(14)
Fe1 N4 Fe2 Fe6 -44.66(13)
Fe1 N33A Fe4 N3A 95.4(2)
Fe1 N33A Fe4 N4A 113(7)
Fe1 N33A Fe4 N33 -83.8(2)
Fe1 N33A Fe4 O4 -169.86(18)
Fe1 N33A Fe4 Fe3 8.9(3)
Fe1 N33A Fe4 Fe5 -37.61(15)
Fe1 N33A Fe4 Fe6 46.55(14)
Fe1 N44 Fe6 N3A -91.8(2)
Fe1 N44 Fe6 N5A 153.8(7)
Fe1 N44 Fe6 N55A 101.1(2)
Fe1 N44 Fe6 Fe2 52.46(14)
Fe1 N44 Fe6 Fe3 11.0(3)
Fe1 N44 Fe6 Fe4 -43.35(15)
Fe1 Fe2 Fe3 N4A 4.1(2)
Fe1 Fe2 Fe3 N5A -91.86(14)
Fe1 Fe2 Fe3 N44A 85.68(14)
Fe1 Fe2 Fe3 N55 173.8(2)
Fe1 Fe2 Fe3 O3 -175.72(16)
Fe1 Fe2 Fe3 Fe4 0.00(4)
Fe1 Fe2 Fe3 Fe5 51.66(3)
Fe1 Fe2 Fe3 Fe6 -52.24(3)
Fe1 Fe2 Fe5 N3 38.18(14)
Fe1 Fe2 Fe5 N5 128.69(18)
Fe1 Fe2 Fe5 N33 -50.3(3)
Fe1 Fe2 Fe5 N44A -146.49(14)
Fe1 Fe2 Fe5 Fe3 -112.05(4)
Fe1 Fe2 Fe5 Fe4 -56.40(3)
Fe1 Fe2 Fe6 N3A 49.8(2)
Fe1 Fe2 Fe6 N5A 153.78(15)
Fe1 Fe2 Fe6 N44 -40.72(14)
Fe1 Fe2 Fe6 N55A -129.1(2)
Fe1 Fe2 Fe6 Fe3 112.24(4)
Fe1 Fe2 Fe6 Fe4 55.61(3)
Fe1 Fe4 Fe5 N3 -41.70(14)
Fe1 Fe4 Fe5 N5 62.8(2)
Fe1 Fe4 Fe5 N33 -119.0(2)
Fe1 Fe4 Fe5 N44A 152.87(15)
Fe1 Fe4 Fe5 Fe2 56.32(3)
Fe1 Fe4 Fe5 Fe3 111.89(4)
Fe1 Fe4 Fe6 N3A 120.07(19)
Fe1 Fe4 Fe6 N5A -150.05(14)
Fe1 Fe4 Fe6 N44 34.29(15)
Fe1 Fe4 Fe6 N55A -61.5(3)
Fe1 Fe4 Fe6 Fe2 -55.41(3)
Fe1 Fe4 Fe6 Fe3 -111.83(4)
Fe2 N4 Fe1 N3 -87.75(19)
Fe2 N4 Fe1 N33A 102.0(16)
Fe2 N4 Fe1 N44 91.01(19)
Fe2 N4 Fe1 O1 -174.37(17)
Fe2 N4 Fe1 Fe4 5.7(3)
Fe2 N4 Fe1 Fe5 -39.99(14)
Fe2 N4 Fe1 Fe6 44.58(13)
Fe2 N5 Fe5 N3 95.38(18)
Fe2 N5 Fe5 N33 177.5(8)
Fe2 N5 Fe5 N44A -98.35(18)
Fe2 N5 Fe5 Fe1 44.66(13)
Fe2 N5 Fe5 Fe3 -50.96(12)
Fe2 N5 Fe5 Fe4 -8.6(3)
Fe2 N55 Fe3 N4A 97.2(16)
Fe2 N55 Fe3 N5A -86.0(2)
Fe2 N55 Fe3 N44A 93.1(2)
Fe2 N55 Fe3 O3 -172.33(19)
Fe2 N55 Fe3 Fe4 8.6(3)
Fe2 N55 Fe3 Fe5 46.21(15)
Fe2 N55 Fe3 Fe6 -38.10(16)
Fe2 N55A Fe6 N3A -177.2(8)
Fe2 N55A Fe6 N5A 101.4(2)
Fe2 N55A Fe6 N44 -90.35(19)
Fe2 N55A Fe6 Fe1 -44.03(15)
Fe2 N55A Fe6 Fe3 51.71(14)
Fe2 N55A Fe6 Fe4 8.0(3)
Fe2 Fe1 Fe4 N3A 92.44(14)
Fe2 Fe1 Fe4 N4A -4.0(2)
Fe2 Fe1 Fe4 N33 -91.76(14)
Fe2 Fe1 Fe4 N33A 173.7(2)
Fe2 Fe1 Fe4 O4 -170.77(19)
Fe2 Fe1 Fe4 Fe3 0.00(4)
Fe2 Fe1 Fe4 Fe5 -52.46(3)
Fe2 Fe1 Fe4 Fe6 51.75(3)
Fe2 Fe1 Fe5 N3 -127.35(18)
Fe2 Fe1 Fe5 N5 -36.19(14)
Fe2 Fe1 Fe5 N33 153.60(15)
Fe2 Fe1 Fe5 N44A 63.8(2)
Fe2 Fe1 Fe5 Fe3 55.97(3)
Fe2 Fe1 Fe5 Fe4 112.11(4)
Fe2 Fe1 Fe6 N3A -153.48(14)
Fe2 Fe1 Fe6 N5A -51.5(3)
Fe2 Fe1 Fe6 N44 117.0(2)
Fe2 Fe1 Fe6 N55A 35.88(15)
Fe2 Fe1 Fe6 Fe3 -56.26(3)
Fe2 Fe1 Fe6 Fe4 -112.97(4)
Fe2 Fe3 Fe4 N3A -88.90(14)
Fe2 Fe3 Fe4 N4A 176.1(2)
Fe2 Fe3 Fe4 N33 85.82(15)
Fe2 Fe3 Fe4 N33A -6.3(2)
Fe2 Fe3 Fe4 O4 172.04(16)
Fe2 Fe3 Fe4 Fe1 0.00(4)
Fe2 Fe3 Fe4 Fe5 51.68(3)
Fe2 Fe3 Fe4 Fe6 -52.51(3)
Fe2 Fe3 Fe5 N3 -60.8(3)
Fe2 Fe3 Fe5 N5 40.92(13)
Fe2 Fe3 Fe5 N33 -149.14(15)
Fe2 Fe3 Fe5 N44A 130.23(18)
Fe2 Fe3 Fe5 Fe1 -56.31(3)
Fe2 Fe3 Fe5 Fe4 -112.79(4)
Fe2 Fe3 Fe6 N3A 148.55(15)
Fe2 Fe3 Fe6 N5A -120.72(18)
Fe2 Fe3 Fe6 N44 47.7(2)
Fe2 Fe3 Fe6 N55A -41.17(15)
Fe2 Fe3 Fe6 Fe1 55.81(3)
Fe2 Fe3 Fe6 Fe4 112.05(4)
Fe3 N4A Fe4 N3A -88.22(19)
Fe3 N4A Fe4 N33 91.1(2)
Fe3 N4A Fe4 N33A -106(7)
Fe3 N4A Fe4 O4 176.94(19)
Fe3 N4A Fe4 Fe1 5.6(3)
Fe3 N4A Fe4 Fe5 44.86(14)
Fe3 N4A Fe4 Fe6 -39.39(14)
Fe3 N5A Fe6 N3A 94.93(18)
Fe3 N5A Fe6 N44 -151.1(7)
Fe3 N5A Fe6 N55A -97.83(19)
Fe3 N5A Fe6 Fe1 -6.1(3)
Fe3 N5A Fe6 Fe2 -50.38(13)
Fe3 N5A Fe6 Fe4 46.08(13)
Fe3 N44A Fe5 N3 -155.1(7)
Fe3 N44A Fe5 N5 91.55(19)
Fe3 N44A Fe5 N33 -101.77(19)
Fe3 N44A Fe5 Fe1 -10.7(3)
Fe3 N44A Fe5 Fe2 43.16(14)
Fe3 N44A Fe5 Fe4 -52.57(13)
Fe3 N55 Fe2 N4 -131(6)
Fe3 N55 Fe2 N5 -94.3(2)
Fe3 N55 Fe2 N55A 83.3(2)
Fe3 N55 Fe2 O2 172.08(18)
Fe3 N55 Fe2 Fe1 -8.7(3)
Fe3 N55 Fe2 Fe5 -46.43(15)
Fe3 N55 Fe2 Fe6 37.56(16)
Fe3 Fe2 Fe5 N3 150.23(14)
Fe3 Fe2 Fe5 N5 -119.27(18)
Fe3 Fe2 Fe5 N33 61.7(3)
Fe3 Fe2 Fe5 N44A -34.44(14)
Fe3 Fe2 Fe5 Fe1 112.05(4)
Fe3 Fe2 Fe5 Fe4 55.65(3)
Fe3 Fe2 Fe6 N3A -62.4(2)
Fe3 Fe2 Fe6 N5A 41.55(14)
Fe3 Fe2 Fe6 N44 -152.95(15)
Fe3 Fe2 Fe6 N55A 118.7(2)
Fe3 Fe2 Fe6 Fe1 -112.24(4)
Fe3 Fe2 Fe6 Fe4 -56.63(3)
Fe3 Fe4 Fe5 N3 -153.59(14)
Fe3 Fe4 Fe5 N5 -49.0(2)
Fe3 Fe4 Fe5 N33 129.1(2)
Fe3 Fe4 Fe5 N44A 40.99(14)
Fe3 Fe4 Fe5 Fe1 -111.89(4)
Fe3 Fe4 Fe5 Fe2 -55.56(3)
Fe3 Fe4 Fe6 N3A -128.09(19)
Fe3 Fe4 Fe6 N5A -38.22(14)
Fe3 Fe4 Fe6 N44 146.12(15)
Fe3 Fe4 Fe6 N55A 50.4(3)
Fe3 Fe4 Fe6 Fe1 111.83(4)
Fe3 Fe4 Fe6 Fe2 56.42(3)
Fe4 N3A Fe6 N5A -95.89(19)
Fe4 N3A Fe6 N44 97.57(19)
Fe4 N3A Fe6 N55A -175.9(9)
Fe4 N3A Fe6 Fe1 50.53(13)
Fe4 N3A Fe6 Fe2 7.7(3)
Fe4 N3A Fe6 Fe3 -45.29(14)
Fe4 N4A Fe3 N5A 87.75(19)
Fe4 N4A Fe3 N44A -91.3(2)
Fe4 N4A Fe3 N55 -95.5(16)
Fe4 N4A Fe3 O3 174.18(17)
Fe4 N4A Fe3 Fe2 -5.7(3)
Fe4 N4A Fe3 Fe5 -44.61(14)
Fe4 N4A Fe3 Fe6 39.82(14)
Fe4 N33 Fe5 N3 -101.19(19)
Fe4 N33 Fe5 N5 175.3(8)
Fe4 N33 Fe5 N44A 90.82(19)
Fe4 N33 Fe5 Fe1 -51.50(14)
Fe4 N33 Fe5 Fe2 -8.0(3)
Fe4 N33 Fe5 Fe3 44.22(15)
Fe4 N33A Fe1 N3 85.8(2)
Fe4 N33A Fe1 N4 -103.9(16)
Fe4 N33A Fe1 N44 -93.0(2)
Fe4 N33A Fe1 O1 172.43(19)
Fe4 N33A Fe1 Fe2 -8.8(3)
Fe4 N33A Fe1 Fe5 38.13(16)
Fe4 N33A Fe1 Fe6 -46.30(14)
Fe4 Fe1 Fe2 N4 -176.12(19)
Fe4 Fe1 Fe2 N5 87.87(13)
Fe4 Fe1 Fe2 N55 6.2(2)
Fe4 Fe1 Fe2 N55A -85.31(14)
Fe4 Fe1 Fe2 O2 -174.85(17)
Fe4 Fe1 Fe2 Fe3 0.00(4)
Fe4 Fe1 Fe2 Fe5 52.44(3)
Fe4 Fe1 Fe2 Fe6 -51.50(3)
Fe4 Fe1 Fe5 N3 120.54(18)
Fe4 Fe1 Fe5 N5 -148.30(14)
Fe4 Fe1 Fe5 N33 41.48(14)
Fe4 Fe1 Fe5 N44A -48.3(2)
Fe4 Fe1 Fe5 Fe2 -112.11(4)
Fe4 Fe1 Fe5 Fe3 -56.15(3)
Fe4 Fe1 Fe6 N3A -40.51(14)
Fe4 Fe1 Fe6 N5A 61.5(3)
Fe4 Fe1 Fe6 N44 -130.1(2)
Fe4 Fe1 Fe6 N55A 148.84(15)
Fe4 Fe1 Fe6 Fe2 112.97(4)
Fe4 Fe1 Fe6 Fe3 56.71(3)
Fe4 Fe3 Fe5 N3 52.0(3)
Fe4 Fe3 Fe5 N5 153.72(14)
Fe4 Fe3 Fe5 N33 -36.34(15)
Fe4 Fe3 Fe5 N44A -116.98(18)
Fe4 Fe3 Fe5 Fe1 56.48(3)
Fe4 Fe3 Fe5 Fe2 112.79(4)
Fe4 Fe3 Fe6 N3A 36.50(14)
Fe4 Fe3 Fe6 N5A 127.22(19)
Fe4 Fe3 Fe6 N44 -64.3(2)
Fe4 Fe3 Fe6 N55A -153.23(15)
Fe4 Fe3 Fe6 Fe1 -56.25(3)
Fe4 Fe3 Fe6 Fe2 -112.05(4)
Fe5 N3 Fe1 N4 89.68(19)
Fe5 N3 Fe1 N33A -91.56(19)
Fe5 N3 Fe1 N44 58(5)
Fe5 N3 Fe1 O1 179.24(17)
Fe5 N3 Fe1 Fe2 42.91(13)
Fe5 N3 Fe1 Fe4 -47.49(12)
Fe5 N3 Fe1 Fe6 -4.8(2)
Fe5 N5 Fe2 N4 -87.43(18)
Fe5 N5 Fe2 N55 93.75(19)
Fe5 N5 Fe2 N55A 75.1(16)
Fe5 N5 Fe2 O2 -172.61(16)
Fe5 N5 Fe2 Fe1 -41.38(12)
Fe5 N5 Fe2 Fe3 48.29(12)
Fe5 N5 Fe2 Fe6 6.9(2)
Fe5 N33 Fe4 N3A 86.6(17)
Fe5 N33 Fe4 N4A -87.4(2)
Fe5 N33 Fe4 N33A 93.1(2)
Fe5 N33 Fe4 O4 -172.27(19)
Fe5 N33 Fe4 Fe1 47.84(13)
Fe5 N33 Fe4 Fe3 -41.58(14)
Fe5 N33 Fe4 Fe6 6.0(3)
Fe5 N44A Fe3 N4A 95.96(19)
Fe5 N44A Fe3 N5A 77(4)
Fe5 N44A Fe3 N55 -84.56(19)
Fe5 N44A Fe3 O3 -173.71(16)
Fe5 N44A Fe3 Fe2 -40.57(13)
Fe5 N44A Fe3 Fe4 49.50(12)
Fe5 N44A Fe3 Fe6 9.0(2)
Fe5 Fe1 Fe2 N4 131.44(19)
Fe5 Fe1 Fe2 N5 35.44(13)
Fe5 Fe1 Fe2 N55 -46.2(2)
Fe5 Fe1 Fe2 N55A -137.75(14)
Fe5 Fe1 Fe2 O2 132.71(17)
Fe5 Fe1 Fe2 Fe3 -52.44(3)
Fe5 Fe1 Fe2 Fe6 -103.94(4)
Fe5 Fe1 Fe4 N3A 144.90(14)
Fe5 Fe1 Fe4 N4A 48.5(2)
Fe5 Fe1 Fe4 N33 -39.31(14)
Fe5 Fe1 Fe4 N33A -133.9(2)
Fe5 Fe1 Fe4 O4 -118.32(19)
Fe5 Fe1 Fe4 Fe3 52.46(3)
Fe5 Fe1 Fe4 Fe6 104.21(4)
Fe5 Fe1 Fe6 N3A -96.93(14)
Fe5 Fe1 Fe6 N5A 5.0(3)
Fe5 Fe1 Fe6 N44 173.5(2)
Fe5 Fe1 Fe6 N55A 92.42(15)
Fe5 Fe1 Fe6 Fe2 56.55(3)
Fe5 Fe1 Fe6 Fe3 0.29(4)
Fe5 Fe1 Fe6 Fe4 -56.42(3)
Fe5 Fe2 Fe3 N4A -47.5(2)
Fe5 Fe2 Fe3 N5A -143.53(14)
Fe5 Fe2 Fe3 N44A 34.01(14)
Fe5 Fe2 Fe3 N55 122.2(2)
Fe5 Fe2 Fe3 O3 132.61(17)
Fe5 Fe2 Fe3 Fe4 -51.66(3)
Fe5 Fe2 Fe3 Fe6 -103.91(4)
Fe5 Fe2 Fe6 N3A -5.9(3)
Fe5 Fe2 Fe6 N5A 98.12(15)
Fe5 Fe2 Fe6 N44 -96.38(14)
Fe5 Fe2 Fe6 N55A 175.2(2)
Fe5 Fe2 Fe6 Fe1 -55.66(3)
Fe5 Fe2 Fe6 Fe3 56.57(3)
Fe5 Fe2 Fe6 Fe4 -0.05(4)
Fe5 Fe3 Fe4 N3A -140.58(14)
Fe5 Fe3 Fe4 N4A 124.4(2)
Fe5 Fe3 Fe4 N33 34.14(15)
Fe5 Fe3 Fe4 N33A -58.0(2)
Fe5 Fe3 Fe4 O4 120.36(16)
Fe5 Fe3 Fe4 Fe1 -51.69(3)
Fe5 Fe3 Fe4 Fe6 -104.19(4)
Fe5 Fe3 Fe6 N3A 92.46(14)
Fe5 Fe3 Fe6 N5A -176.82(19)
Fe5 Fe3 Fe6 N44 -8.4(2)
Fe5 Fe3 Fe6 N55A -97.27(15)
Fe5 Fe3 Fe6 Fe1 -0.29(4)
Fe5 Fe3 Fe6 Fe2 -56.09(3)
Fe5 Fe3 Fe6 Fe4 55.96(3)
Fe5 Fe4 Fe6 N3A 175.54(19)
Fe5 Fe4 Fe6 N5A -94.58(14)
Fe5 Fe4 Fe6 N44 89.76(15)
Fe5 Fe4 Fe6 N55A -6.0(3)
Fe5 Fe4 Fe6 Fe1 55.47(3)
Fe5 Fe4 Fe6 Fe2 0.05(4)
Fe5 Fe4 Fe6 Fe3 -56.37(3)
Fe6 N3A Fe4 N4A 87.63(19)
Fe6 N3A Fe4 N33 -86.4(17)
Fe6 N3A Fe4 N33A -92.92(19)
Fe6 N3A Fe4 O4 173.05(16)
Fe6 N3A Fe4 Fe1 -47.71(12)
Fe6 N3A Fe4 Fe3 41.79(13)
Fe6 N3A Fe4 Fe5 -6.1(3)
Fe6 N5A Fe3 N4A -89.11(19)
Fe6 N5A Fe3 N44A -70(4)
Fe6 N5A Fe3 N55 91.29(18)
Fe6 N5A Fe3 O3 -179.73(17)
Fe6 N5A Fe3 Fe2 47.40(12)
Fe6 N5A Fe3 Fe4 -42.82(13)
Fe6 N5A Fe3 Fe5 4.3(2)
Fe6 N44 Fe1 N3 -65(5)
Fe6 N44 Fe1 N4 -96.6(2)
Fe6 N44 Fe1 N33A 84.8(2)
Fe6 N44 Fe1 O1 174.10(17)
Fe6 N44 Fe1 Fe2 -49.68(13)
Fe6 N44 Fe1 Fe4 40.61(14)
Fe6 N44 Fe1 Fe5 -8.6(3)
Fe6 N55A Fe2 N4 87.6(2)
Fe6 N55A Fe2 N5 -75.0(16)
Fe6 N55A Fe2 N55 -93.5(2)
Fe6 N55A Fe2 O2 172.38(18)
Fe6 N55A Fe2 Fe1 41.52(14)
Fe6 N55A Fe2 Fe3 -48.11(13)
Fe6 N55A Fe2 Fe5 -6.2(3)
Fe6 Fe1 Fe2 N4 -124.62(19)
Fe6 Fe1 Fe2 N5 139.38(13)
Fe6 Fe1 Fe2 N55 57.7(2)
Fe6 Fe1 Fe2 N55A -33.81(14)
Fe6 Fe1 Fe2 O2 -123.35(17)
Fe6 Fe1 Fe2 Fe3 51.50(3)
Fe6 Fe1 Fe2 Fe5 103.94(4)
Fe6 Fe1 Fe4 N3A 40.68(14)
Fe6 Fe1 Fe4 N4A -55.8(2)
Fe6 Fe1 Fe4 N33 -143.52(14)
Fe6 Fe1 Fe4 N33A 121.9(2)
Fe6 Fe1 Fe4 O4 137.47(19)
Fe6 Fe1 Fe4 Fe3 -51.75(3)
Fe6 Fe1 Fe4 Fe5 -104.21(4)
Fe6 Fe1 Fe5 N3 176.40(18)
Fe6 Fe1 Fe5 N5 -92.44(14)
Fe6 Fe1 Fe5 N33 97.34(14)
Fe6 Fe1 Fe5 N44A 7.6(2)
Fe6 Fe1 Fe5 Fe2 -56.25(3)
Fe6 Fe1 Fe5 Fe3 -0.29(4)
Fe6 Fe1 Fe5 Fe4 55.86(3)
Fe6 Fe2 Fe3 N4A 56.4(2)
Fe6 Fe2 Fe3 N5A -39.62(14)
Fe6 Fe2 Fe3 N44A 137.92(14)
Fe6 Fe2 Fe3 N55 -133.9(2)
Fe6 Fe2 Fe3 O3 -123.48(17)
Fe6 Fe2 Fe3 Fe4 52.25(3)
Fe6 Fe2 Fe3 Fe5 103.91(4)
Fe6 Fe2 Fe5 N3 94.63(14)
Fe6 Fe2 Fe5 N5 -174.87(18)
Fe6 Fe2 Fe5 N33 6.1(3)
Fe6 Fe2 Fe5 N44A -90.04(14)
Fe6 Fe2 Fe5 Fe1 56.45(3)
Fe6 Fe2 Fe5 Fe3 -55.60(3)
Fe6 Fe2 Fe5 Fe4 0.05(4)
Fe6 Fe3 Fe4 N3A -36.39(14)
Fe6 Fe3 Fe4 N4A -131.4(2)
Fe6 Fe3 Fe4 N33 138.33(15)
Fe6 Fe3 Fe4 N33A 46.2(2)
Fe6 Fe3 Fe4 O4 -135.45(17)
Fe6 Fe3 Fe4 Fe1 52.50(3)
Fe6 Fe3 Fe4 Fe5 104.19(4)
Fe6 Fe3 Fe5 N3 -4.2(3)
Fe6 Fe3 Fe5 N5 97.53(14)
Fe6 Fe3 Fe5 N33 -92.54(15)
Fe6 Fe3 Fe5 N44A -173.17(18)
Fe6 Fe3 Fe5 Fe1 0.29(4)
Fe6 Fe3 Fe5 Fe2 56.60(3)
Fe6 Fe3 Fe5 Fe4 -56.19(3)
Fe6 Fe4 Fe5 N3 -98.08(14)
Fe6 Fe4 Fe5 N5 6.5(2)
Fe6 Fe4 Fe5 N33 -175.4(2)
Fe6 Fe4 Fe5 N44A 96.50(14)
Fe6 Fe4 Fe5 Fe1 -56.37(3)
Fe6 Fe4 Fe5 Fe2 -0.05(4)
Fe6 Fe4 Fe5 Fe3 55.51(3)
O80 C80 N80 C81 0.1(15)
O80 C80 N80 C82 -176.1(9)
O70 C70 N70 C71 -2.6(13)
O70 C70 N70 C72 -178.5(8)
